data_8000153
loop_
_publ_author_name
'Yuge, Tetsuharu'
'Kai, Nobuyasu'
'Hisaki, Ichiro'
'Miyata, Mikiji'
'Norimitsu, Tohnai'

_publ_section_title
;
 Topologically Different Two Pseudo-decahedral Hydrogen-bond Networks
 Composed of Triphenylmethylammonium Phosphonates
;
_journal_issue 11
_journal_name_full 'Chemistry Letters'
_journal_page_first 1390
_journal_paper_doi 10.1246/cl.2007.1390
_journal_volume 36
_journal_year 2007
_chemical_formula_moiety 'C22 H26 N O3 P '
_chemical_formula_sum 'C22 H26 N O3 P'
_chemical_formula_weight 383.43
_space_group_IT_number 9
_symmetry_cell_setting monoclinic
_symmetry_Int_Tables_number 9
_symmetry_space_group_name_Hall 'C -2yc'
_symmetry_space_group_name_H-M 'C 1 c 1'
_cell_angle_alpha 90.0000
_cell_angle_beta 113.0821(12)
_cell_angle_gamma 90.0000
_cell_formula_units_Z 16
_cell_length_a 26.6767(7)
_cell_length_b 13.7847(4)
_cell_length_c 25.0072(6)
_cell_measurement_reflns_used 16540
_cell_measurement_temperature 213.1
_cell_measurement_theta_max 68.1
_cell_measurement_theta_min 3.4
_cell_volume 8459.7(4)
_computing_cell_refinement PROCESS-AUTO
_computing_data_collection PROCESS-AUTO
_computing_data_reduction CrystalStructure
_computing_publication_material 'CrystalStructure 3.8'
_computing_structure_refinement SHELXL
_computing_structure_solution SIR2004
_diffrn_detector_area_resol_mean 10.00
_diffrn_measured_fraction_theta_full 0.985
_diffrn_measured_fraction_theta_max 0.985
_diffrn_measurement_device_type 'Rigaku RAXIS-RAPID'
_diffrn_measurement_method \w
_diffrn_radiation_type 'Cu K\a'
_diffrn_radiation_wavelength 1.54187
_diffrn_reflns_av_R_equivalents 0.078
_diffrn_reflns_limit_h_max 31
_diffrn_reflns_limit_h_min -32
_diffrn_reflns_limit_k_max 16
_diffrn_reflns_limit_k_min -16
_diffrn_reflns_limit_l_max 29
_diffrn_reflns_limit_l_min -29
_diffrn_reflns_number 44341
_diffrn_reflns_theta_full 68.24
_diffrn_reflns_theta_max 68.24
_exptl_absorpt_coefficient_mu 1.318
_exptl_absorpt_correction_T_max 0.768
_exptl_absorpt_correction_T_min 0.615
_exptl_absorpt_correction_type multi-scan
_exptl_absorpt_process_details
;
    Higashi, T. (1995). Program for Absorption Correction.
    Rigaku Corporation, Tokyo, Japan.
;
_exptl_crystal_colour colorless
_exptl_crystal_density_diffrn 1.204
_exptl_crystal_density_method 'not measured'
_exptl_crystal_description block
_exptl_crystal_F_000 3264.00
_exptl_crystal_size_max 0.70
_exptl_crystal_size_mid 0.40
_exptl_crystal_size_min 0.20
_refine_diff_density_max 1.10
_refine_diff_density_min -0.78
_refine_ls_abs_structure_details 'Flack, H. D. (1983), Acta Cryst. A39, 876-881.  6323 Friedel Pairs'
_refine_ls_abs_structure_Flack 0.15(4)
_refine_ls_extinction_method none
_refine_ls_goodness_of_fit_ref 1.077
_refine_ls_hydrogen_treatment refall
_refine_ls_number_parameters 974
_refine_ls_number_reflns 13954
_refine_ls_R_factor_gt 0.1146
_refine_ls_shift/su_max 0.0000
_refine_ls_structure_factor_coef Fsqd
_refine_ls_weighting_details 'w = 1/[\s^2^(Fo^2^)+(0.1557P)^2^+37.7394P] where P=(Fo^2^+2Fc^2^)/3'
_refine_ls_weighting_scheme calc
_refine_ls_wR_factor_ref 0.3425
_reflns_number_gt 7753
_reflns_number_total 13954
_reflns_threshold_expression F^2^>2.0\s(F^2^)
_cod_data_source_file 36-1390sup1.cif
_cod_data_source_block '__TPMA_nPrPA'
_cod_original_formula_sum 'C22 H26 N O3 P '
_cod_database_code 8000153

loop_
_symmetry_equiv_pos_site_id
_symmetry_equiv_pos_as_xyz
1 +X,+Y,+Z
2 +X,-Y,1/2+Z
3 1/2+X,1/2+Y,+Z
4 1/2+X,1/2-Y,1/2+Z

loop_
_atom_site_label
_atom_site_type_symbol
_atom_site_fract_x
_atom_site_fract_y
_atom_site_fract_z
_atom_site_U_iso_or_equiv
_atom_site_adp_type
_atom_site_occupancy
_atom_site_symmetry_multiplicity
_atom_site_calc_flag
_atom_site_refinement_flags
P(1) P 0.77851(11) 0.39147(19) 0.42422(12) 0.0525(6) Uani 1.00 1 d .
P(2) P 0.64355(11) 0.4331(2) 0.52053(12) 0.0599(6) Uani 1.00 1 d .
P(3) P 0.67523(11) 0.67771(19) 0.37042(13) 0.0583(6) Uani 1.00 1 d .
P(4) P 0.76158(15) 0.6901(2) 0.57596(16) 0.0748(9) Uani 1.00 1 d .
O(1) O 0.8268(2) 0.4316(4) 0.4755(2) 0.0547(16) Uani 1.00 1 d .
O(2) O 0.7291(2) 0.3693(4) 0.4381(3) 0.0572(17) Uani 1.00 1 d .
O(3) O 0.7618(2) 0.4623(4) 0.3709(2) 0.0551(16) Uani 1.00 1 d .
O(4) O 0.7018(2) 0.4044(6) 0.5247(3) 0.069(2) Uani 1.00 1 d .
O(5) O 0.6444(2) 0.5368(4) 0.5410(3) 0.0598(18) Uani 1.00 1 d .
O(6) O 0.6016(2) 0.4128(5) 0.4605(3) 0.068(2) Uani 1.00 1 d .
O(7) O 0.6835(3) 0.7635(5) 0.4127(4) 0.082(2) Uani 1.00 1 d .
O(8) O 0.6295(2) 0.6141(5) 0.3689(3) 0.068(2) Uani 1.00 1 d .
O(9) O 0.7288(2) 0.6289(5) 0.3820(4) 0.075(2) Uani 1.00 1 d .
O(10) O 0.8033(3) 0.6271(5) 0.5665(4) 0.085(2) Uani 1.00 1 d .
O(11) O 0.7205(4) 0.7389(6) 0.5213(4) 0.103(3) Uani 1.00 1 d .
O(12) O 0.7312(2) 0.6334(5) 0.6079(3) 0.0643(18) Uani 1.00 1 d .
N(1) N 0.6239(3) 0.4204(5) 0.3646(3) 0.0498(18) Uani 1.00 1 d .
N(2) N 0.5998(3) 0.6772(6) 0.4625(4) 0.063(2) Uani 1.00 1 d .
N(3) N 0.8162(3) 0.4268(5) 0.5784(3) 0.0513(19) Uani 1.00 1 d .
N(4) N 0.8312(3) 0.6366(6) 0.4743(3) 0.057(2) Uani 1.00 1 d .
C(1) C 0.7937(7) 0.2794(10) 0.3958(8) 0.119(7) Uani 1.00 1 d .
C(2) C 0.8240(8) 0.2888(13) 0.3638(10) 0.155(9) Uani 1.00 1 d .
C(3) C 0.8213(13) 0.1873(13) 0.3277(11) 0.209(14) Uani 1.00 1 d .
C(4) C 0.6303(6) 0.3554(10) 0.5714(5) 0.090(4) Uani 1.00 1 d .
C(5) C 0.6202(7) 0.2482(11) 0.5598(8) 0.112(5) Uani 1.00 1 d .
C(6) C 0.6726(7) 0.1943(14) 0.5710(10) 0.145(7) Uani 1.00 1 d .
C(7) C 0.6499(6) 0.7339(11) 0.2969(8) 0.121(6) Uani 1.00 1 d .
C(8) C 0.6781(9) 0.8119(14) 0.2893(11) 0.158(8) Uani 1.00 1 d .
C(9) C 0.6535(11) 0.8463(17) 0.2235(8) 0.188(11) Uani 1.00 1 d .
C(10) C 0.7998(11) 0.7759(12) 0.6321(13) 0.198(14) Uani 1.00 1 d .
C(11) C 0.7740(15) 0.843(2) 0.6482(13) 0.259(19) Uani 1.00 1 d .
C(12) C 0.8098(15) 0.923(2) 0.6913(9) 0.30(2) Uani 1.00 1 d .
C(13) C 0.5886(3) 0.3564(6) 0.3163(4) 0.045(2) Uani 1.00 1 d .
C(14) C 0.5924(4) 0.3857(6) 0.2582(4) 0.054(2) Uani 1.00 1 d .
C(15) C 0.6385(4) 0.4326(9) 0.2560(5) 0.073(3) Uani 1.00 1 d .
C(16) C 0.6408(6) 0.4497(10) 0.2008(6) 0.086(4) Uani 1.00 1 d .
C(17) C 0.5986(5) 0.4260(9) 0.1510(5) 0.077(3) Uani 1.00 1 d .
C(18) C 0.5544(5) 0.3819(10) 0.1535(5) 0.076(3) Uani 1.00 1 d .
C(19) C 0.5502(5) 0.3626(8) 0.2052(4) 0.071(3) Uani 1.00 1 d .
C(20) C 0.6071(3) 0.2508(6) 0.3325(4) 0.049(2) Uani 1.00 1 d .
C(21) C 0.6096(4) 0.2168(7) 0.3860(5) 0.064(2) Uani 1.00 1 d .
C(22) C 0.6282(4) 0.1203(8) 0.4026(5) 0.070(3) Uani 1.00 1 d .
C(23) C 0.6452(4) 0.0644(9) 0.3685(6) 0.075(3) Uani 1.00 1 d .
C(24) C 0.6449(4) 0.0994(8) 0.3176(6) 0.072(3) Uani 1.00 1 d .
C(25) C 0.6251(4) 0.1935(7) 0.2977(5) 0.058(2) Uani 1.00 1 d .
C(26) C 0.5296(3) 0.3761(6) 0.3101(4) 0.048(2) Uani 1.00 1 d .
C(27) C 0.5125(4) 0.4717(7) 0.3054(5) 0.072(3) Uani 1.00 1 d .
C(28) C 0.4584(5) 0.4918(11) 0.2978(6) 0.094(4) Uani 1.00 1 d .
C(29) C 0.4227(5) 0.4165(12) 0.2947(6) 0.086(4) Uani 1.00 1 d .
C(30) C 0.4406(4) 0.3229(9) 0.3002(5) 0.072(3) Uani 1.00 1 d .
C(31) C 0.4936(3) 0.3016(8) 0.3069(5) 0.060(2) Uani 1.00 1 d .
C(32) C 0.5508(3) 0.7358(6) 0.4604(4) 0.047(2) Uani 1.00 1 d .
C(33) C 0.5251(4) 0.7801(7) 0.3988(5) 0.061(2) Uani 1.00 1 d .
C(34) C 0.5570(5) 0.8345(8) 0.3771(6) 0.081(3) Uani 1.00 1 d .
C(35) C 0.5327(7) 0.8732(10) 0.3197(7) 0.093(4) Uani 1.00 1 d .
C(36) C 0.4780(8) 0.8612(10) 0.2862(6) 0.098(4) Uani 1.00 1 d .
C(37) C 0.4462(8) 0.8084(10) 0.3089(6) 0.109(5) Uani 1.00 1 d .
C(38) C 0.4696(6) 0.7681(9) 0.3639(5) 0.083(3) Uani 1.00 1 d .
C(39) C 0.5091(3) 0.6712(6) 0.4705(4) 0.048(2) Uani 1.00 1 d .
C(40) C 0.5038(4) 0.5737(7) 0.4563(5) 0.062(2) Uani 1.00 1 d .
C(41) C 0.4628(4) 0.5180(8) 0.4620(6) 0.074(3) Uani 1.00 1 d .
C(42) C 0.4273(4) 0.5603(7) 0.4839(5) 0.065(2) Uani 1.00 1 d .
C(43) C 0.4334(4) 0.6561(8) 0.5000(4) 0.063(2) Uani 1.00 1 d .
C(44) C 0.4748(4) 0.7116(7) 0.4947(4) 0.056(2) Uani 1.00 1 d .
C(45) C 0.5724(4) 0.8137(6) 0.5073(4) 0.049(2) Uani 1.00 1 d .
C(46) C 0.6074(4) 0.7845(8) 0.5620(5) 0.067(2) Uani 1.00 1 d .
C(47) C 0.6261(5) 0.8523(9) 0.6068(6) 0.078(3) Uani 1.00 1 d .
C(48) C 0.6116(6) 0.9506(11) 0.5975(8) 0.100(4) Uani 1.00 1 d .
C(49) C 0.5754(6) 0.9777(8) 0.5425(6) 0.079(3) Uani 1.00 1 d .
C(50) C 0.5564(5) 0.9117(7) 0.4975(6) 0.073(3) Uani 1.00 1 d .
C(51) C 0.8494(3) 0.3612(6) 0.6268(4) 0.049(2) Uani 1.00 1 d .
C(52) C 0.9090(3) 0.3921(7) 0.6458(4) 0.052(2) Uani 1.00 1 d .
C(53) C 0.9331(4) 0.3947(7) 0.6058(4) 0.059(2) Uani 1.00 1 d .
C(54) C 0.9883(3) 0.4084(7) 0.6220(5) 0.062(2) Uani 1.00 1 d .
C(55) C 1.0213(4) 0.4198(7) 0.6802(5) 0.063(2) Uani 1.00 1 d .
C(56) C 0.9991(3) 0.4178(7) 0.7216(5) 0.062(2) Uani 1.00 1 d .
C(57) C 0.9425(3) 0.4053(6) 0.7044(4) 0.057(2) Uani 1.00 1 d .
C(58) C 0.8451(3) 0.2580(6) 0.6054(4) 0.047(2) Uani 1.00 1 d .
C(59) C 0.8027(4) 0.2246(7) 0.5558(4) 0.062(2) Uani 1.00 1 d .
C(60) C 0.7988(5) 0.1283(7) 0.5381(5) 0.075(3) Uani 1.00 1 d .
C(61) C 0.8383(5) 0.0635(8) 0.5707(5) 0.075(3) Uani 1.00 1 d .
C(62) C 0.8801(5) 0.0938(8) 0.6199(5) 0.076(3) Uani 1.00 1 d .
C(63) C 0.8850(4) 0.1897(7) 0.6371(4) 0.057(2) Uani 1.00 1 d .
C(64) C 0.8276(3) 0.3744(7) 0.6756(4) 0.058(2) Uani 1.00 1 d .
C(65) C 0.8194(5) 0.4640(9) 0.6929(5) 0.077(3) Uani 1.00 1 d .
C(66) C 0.7961(6) 0.4806(14) 0.7338(6) 0.106(5) Uani 1.00 1 d .
C(67) C 0.7812(6) 0.3942(15) 0.7573(6) 0.102(5) Uani 1.00 1 d .
C(68) C 0.7885(5) 0.3057(13) 0.7391(5) 0.089(4) Uani 1.00 1 d .
C(69) C 0.8107(4) 0.2941(10) 0.6980(4) 0.068(3) Uani 1.00 1 d .
C(70) C 0.8737(3) 0.7068(6) 0.4722(4) 0.047(2) Uani 1.00 1 d .
C(71) C 0.8436(3) 0.7974(6) 0.4421(4) 0.049(2) Uani 1.00 1 d .
C(72) C 0.8078(3) 0.8418(7) 0.4633(5) 0.059(2) Uani 1.00 1 d .
C(73) C 0.7790(4) 0.9243(7) 0.4369(5) 0.059(2) Uani 1.00 1 d .
C(74) C 0.7855(4) 0.9642(8) 0.3899(5) 0.068(3) Uani 1.00 1 d .
C(75) C 0.8203(4) 0.9219(8) 0.3677(5) 0.071(3) Uani 1.00 1 d .
C(76) C 0.8501(4) 0.8370(7) 0.3951(5) 0.064(2) Uani 1.00 1 d .
C(77) C 0.9061(3) 0.6606(7) 0.4413(5) 0.055(2) Uani 1.00 1 d .
C(78) C 0.8856(4) 0.5888(8) 0.4001(5) 0.069(3) Uani 1.00 1 d .
C(79) C 0.9152(5) 0.5495(8) 0.3703(5) 0.075(3) Uani 1.00 1 d .
C(80) C 0.9662(4) 0.5805(8) 0.3817(5) 0.065(2) Uani 1.00 1 d .
C(81) C 0.9886(4) 0.6522(10) 0.4227(6) 0.079(3) Uani 1.00 1 d .
C(82) C 0.9595(4) 0.6905(8) 0.4538(5) 0.063(2) Uani 1.00 1 d .
C(83) C 0.9124(4) 0.7270(6) 0.5357(4) 0.054(2) Uani 1.00 1 d .
C(84) C 0.9301(4) 0.8209(7) 0.5559(6) 0.076(3) Uani 1.00 1 d .
C(85) C 0.9664(6) 0.8392(10) 0.6133(6) 0.099(4) Uani 1.00 1 d .
C(86) C 0.9864(7) 0.7612(12) 0.6509(6) 0.104(4) Uani 1.00 1 d .
C(87) C 0.9713(6) 0.6699(11) 0.6326(6) 0.100(4) Uani 1.00 1 d .
C(88) C 0.9339(5) 0.6514(8) 0.5753(6) 0.083(3) Uani 1.00 1 d .
H(1) H 0.8129 0.2360 0.4285 0.143 Uiso 1.00 1 c R
H(2) H 0.7592 0.2480 0.3718 0.143 Uiso 1.00 1 c R
H(3) H 0.8619 0.3030 0.3893 0.186 Uiso 1.00 1 c R
H(4) H 0.8102 0.3428 0.3365 0.186 Uiso 1.00 1 c R
H(5) H 0.8514 0.1456 0.3505 0.250 Uiso 1.00 1 c R
H(6) H 0.8238 0.2023 0.2910 0.250 Uiso 1.00 1 c R
H(7) H 0.7871 0.1545 0.3206 0.250 Uiso 1.00 1 c R
H(8) H 0.6614 0.3620 0.6088 0.108 Uiso 1.00 1 c R
H(9) H 0.5985 0.3820 0.5767 0.108 Uiso 1.00 1 c R
H(10) H 0.6030 0.2220 0.5849 0.134 Uiso 1.00 1 c R
H(11) H 0.5951 0.2384 0.5193 0.134 Uiso 1.00 1 c R
H(12) H 0.6788 0.1911 0.5354 0.174 Uiso 1.00 1 c R
H(13) H 0.6699 0.1292 0.5843 0.174 Uiso 1.00 1 c R
H(14) H 0.7026 0.2282 0.6005 0.174 Uiso 1.00 1 c R
H(15) H 0.6496 0.6838 0.2690 0.146 Uiso 1.00 1 c R
H(16) H 0.6121 0.7540 0.2868 0.146 Uiso 1.00 1 c R
H(17) H 0.7165 0.7944 0.3007 0.190 Uiso 1.00 1 c R
H(18) H 0.6761 0.8653 0.3143 0.190 Uiso 1.00 1 c R
H(19) H 0.6705 0.8100 0.2018 0.225 Uiso 1.00 1 c R
H(20) H 0.6606 0.9150 0.2216 0.225 Uiso 1.00 1 c R
H(21) H 0.6146 0.8349 0.2069 0.225 Uiso 1.00 1 c R
H(22) H 0.8216 0.7384 0.6667 0.238 Uiso 1.00 1 c R
H(23) H 0.8255 0.8088 0.6190 0.238 Uiso 1.00 1 c R
H(24) H 0.7522 0.8107 0.6667 0.311 Uiso 1.00 1 c R
H(25) H 0.7486 0.8753 0.6132 0.311 Uiso 1.00 1 c R
H(26) H 0.8198 0.9017 0.7310 0.366 Uiso 1.00 1 c R
H(27) H 0.7891 0.9830 0.6851 0.366 Uiso 1.00 1 c R
H(28) H 0.8426 0.9344 0.6841 0.366 Uiso 1.00 1 c R
H(29) H 0.6673 0.4522 0.2903 0.088 Uiso 1.00 1 c R
H(30) H 0.6722 0.4779 0.1990 0.104 Uiso 1.00 1 c R
H(31) H 0.6000 0.4401 0.1149 0.093 Uiso 1.00 1 c R
H(32) H 0.5256 0.3640 0.1186 0.091 Uiso 1.00 1 c R
H(33) H 0.5184 0.3332 0.2051 0.085 Uiso 1.00 1 c R
H(34) H 0.5993 0.2566 0.4104 0.077 Uiso 1.00 1 c R
H(35) H 0.6286 0.0951 0.4377 0.084 Uiso 1.00 1 c R
H(36) H 0.6574 0.0008 0.3802 0.090 Uiso 1.00 1 c R
H(37) H 0.6580 0.0604 0.2951 0.087 Uiso 1.00 1 c R
H(38) H 0.6242 0.2167 0.2620 0.070 Uiso 1.00 1 c R
H(39) H 0.5367 0.5224 0.3073 0.087 Uiso 1.00 1 c R
H(40) H 0.4464 0.5564 0.2949 0.112 Uiso 1.00 1 c R
H(41) H 0.3864 0.4301 0.2889 0.103 Uiso 1.00 1 c R
H(42) H 0.4168 0.2722 0.2994 0.086 Uiso 1.00 1 c R
H(43) H 0.5051 0.2367 0.3092 0.072 Uiso 1.00 1 c R
H(44) H 0.5940 0.8455 0.4001 0.097 Uiso 1.00 1 c R
H(45) H 0.5545 0.9077 0.3044 0.112 Uiso 1.00 1 c R
H(46) H 0.4625 0.8880 0.2487 0.118 Uiso 1.00 1 c R
H(47) H 0.4087 0.8001 0.2867 0.131 Uiso 1.00 1 c R
H(48) H 0.4477 0.7318 0.3782 0.100 Uiso 1.00 1 c R
H(49) H 0.5283 0.5447 0.4426 0.075 Uiso 1.00 1 c R
H(50) H 0.4590 0.4522 0.4512 0.088 Uiso 1.00 1 c R
H(51) H 0.3992 0.5233 0.4876 0.078 Uiso 1.00 1 c R
H(52) H 0.4094 0.6845 0.5148 0.076 Uiso 1.00 1 c R
H(53) H 0.4797 0.7764 0.5075 0.067 Uiso 1.00 1 c R
H(54) H 0.6184 0.7194 0.5690 0.080 Uiso 1.00 1 c R
H(55) H 0.6492 0.8317 0.6442 0.093 Uiso 1.00 1 c R
H(56) H 0.6258 0.9964 0.6275 0.120 Uiso 1.00 1 c R
H(57) H 0.5635 1.0424 0.5358 0.095 Uiso 1.00 1 c R
H(58) H 0.5328 0.9321 0.4603 0.088 Uiso 1.00 1 c R
H(59) H 0.9110 0.3868 0.5662 0.071 Uiso 1.00 1 c R
H(60) H 1.0034 0.4100 0.5938 0.074 Uiso 1.00 1 c R
H(61) H 1.0590 0.4289 0.6915 0.076 Uiso 1.00 1 c R
H(62) H 1.0217 0.4248 0.7611 0.074 Uiso 1.00 1 c R
H(63) H 0.9272 0.4058 0.7324 0.068 Uiso 1.00 1 c R
H(64) H 0.7757 0.2686 0.5335 0.074 Uiso 1.00 1 c R
H(65) H 0.7696 0.1078 0.5043 0.090 Uiso 1.00 1 c R
H(66) H 0.8364 -0.0017 0.5590 0.090 Uiso 1.00 1 c R
H(67) H 0.9060 0.0486 0.6425 0.091 Uiso 1.00 1 c R
H(68) H 0.9152 0.2096 0.6701 0.068 Uiso 1.00 1 c R
H(69) H 0.8298 0.5180 0.6768 0.093 Uiso 1.00 1 c R
H(70) H 0.7905 0.5434 0.7451 0.128 Uiso 1.00 1 c R
H(71) H 0.7664 0.4002 0.7856 0.123 Uiso 1.00 1 c R
H(72) H 0.7782 0.2506 0.7545 0.107 Uiso 1.00 1 c R
H(73) H 0.8144 0.2315 0.6851 0.082 Uiso 1.00 1 c R
H(74) H 0.8032 0.8154 0.4958 0.070 Uiso 1.00 1 c R
H(75) H 0.7549 0.9531 0.4513 0.070 Uiso 1.00 1 c R
H(76) H 0.7661 1.0206 0.3725 0.082 Uiso 1.00 1 c R
H(77) H 0.8243 0.9486 0.3350 0.085 Uiso 1.00 1 c R
H(78) H 0.8743 0.8082 0.3807 0.077 Uiso 1.00 1 c R
H(79) H 0.8502 0.5656 0.3917 0.082 Uiso 1.00 1 c R
H(80) H 0.8996 0.5011 0.3422 0.090 Uiso 1.00 1 c R
H(81) H 0.9864 0.5536 0.3619 0.078 Uiso 1.00 1 c R
H(82) H 1.0238 0.6754 0.4299 0.094 Uiso 1.00 1 c R
H(83) H 0.9760 0.7366 0.4832 0.075 Uiso 1.00 1 c R
H(84) H 0.9173 0.8734 0.5301 0.091 Uiso 1.00 1 c R
H(85) H 0.9770 0.9030 0.6261 0.119 Uiso 1.00 1 c R
H(86) H 1.0107 0.7723 0.6895 0.124 Uiso 1.00 1 c R
H(87) H 0.9859 0.6178 0.6583 0.120 Uiso 1.00 1 c R
H(88) H 0.9233 0.5872 0.5637 0.100 Uiso 1.00 1 c R
H(89) H 0.8223 0.4889 0.5904 0.062 Uiso 1.00 1 c R
H(90) H 0.7806 0.4130 0.5679 0.062 Uiso 1.00 1 c R
H(91) H 0.6032 0.6239 0.4845 0.076 Uiso 1.00 1 c R
H(92) H 0.8255 0.4181 0.5479 0.062 Uiso 1.00 1 c R
H(93) H 0.8258 0.6459 0.5073 0.068 Uiso 1.00 1 c R
H(94) H 0.6301 0.7136 0.4781 0.076 Uiso 1.00 1 c R
H(95) H 0.5952 0.6593 0.4263 0.076 Uiso 1.00 1 c R
H(96) H 0.6575 0.3945 0.3810 0.060 Uiso 1.00 1 c R
H(97) H 0.8426 0.5754 0.4734 0.068 Uiso 1.00 1 c R
H(98) H 0.7997 0.6466 0.4435 0.068 Uiso 1.00 1 c R
H(99) H 0.6094 0.4257 0.3915 0.060 Uiso 1.00 1 c R
H(100) H 0.6260 0.4795 0.3504 0.060 Uiso 1.00 1 c R
H(101) H 0.7536 0.5160 0.3803 0.066 Uiso 1.00 1 c R
H(102) H 0.7047 0.4179 0.4937 0.082 Uiso 1.00 1 c R
H(103) H 0.6916 0.7425 0.4462 0.099 Uiso 1.00 1 c R
H(104) H 0.7042 0.6060 0.5837 0.077 Uiso 1.00 1 c R

loop_
_atom_site_aniso_label
_atom_site_aniso_U_11
_atom_site_aniso_U_22
_atom_site_aniso_U_33
_atom_site_aniso_U_12
_atom_site_aniso_U_13
_atom_site_aniso_U_23
P(1) 0.0529(13) 0.0541(13) 0.0481(15) 0.0049(11) 0.0174(11) 0.0006(12)
P(2) 0.0596(15) 0.0688(16) 0.0494(16) 0.0040(13) 0.0195(12) -0.0053(13)
P(3) 0.0537(14) 0.0538(14) 0.0698(18) 0.0011(12) 0.0269(13) 0.0052(13)
P(4) 0.097(2) 0.0620(17) 0.087(2) -0.0043(16) 0.060(2) -0.0116(16)
O(1) 0.043(3) 0.061(3) 0.050(4) -0.004(2) 0.008(3) -0.001(3)
O(2) 0.050(3) 0.062(4) 0.058(4) -0.014(3) 0.019(3) 0.001(3)
O(3) 0.062(4) 0.050(3) 0.048(4) 0.010(3) 0.016(3) 0.013(3)
O(4) 0.041(3) 0.107(5) 0.047(4) 0.018(3) 0.006(3) -0.004(4)
O(5) 0.073(4) 0.051(3) 0.059(4) -0.000(3) 0.029(3) -0.012(3)
O(6) 0.050(3) 0.093(5) 0.049(4) 0.001(3) 0.007(3) -0.013(3)
O(7) 0.063(4) 0.048(4) 0.129(7) -0.005(3) 0.031(4) -0.040(4)
O(8) 0.060(4) 0.055(4) 0.096(6) -0.016(3) 0.038(4) -0.014(3)
O(9) 0.052(4) 0.065(4) 0.115(7) 0.017(3) 0.039(4) 0.019(4)
O(10) 0.089(5) 0.070(5) 0.124(7) 0.006(4) 0.073(5) -0.014(4)
O(11) 0.156(9) 0.075(5) 0.095(7) 0.041(5) 0.069(6) 0.031(5)
O(12) 0.059(4) 0.084(5) 0.054(4) -0.004(3) 0.027(3) 0.002(3)
N(1) 0.056(4) 0.046(4) 0.044(4) -0.014(3) 0.016(3) -0.013(3)
N(2) 0.068(5) 0.055(4) 0.079(6) 0.011(4) 0.042(5) 0.003(4)
N(3) 0.047(4) 0.059(4) 0.041(4) 0.002(3) 0.010(3) 0.002(3)
N(4) 0.052(4) 0.060(4) 0.066(5) -0.004(3) 0.032(4) 0.004(4)
C(1) 0.130(13) 0.076(9) 0.20(2) 0.058(9) 0.124(14) 0.059(10)
C(2) 0.118(15) 0.095(12) 0.19(2) -0.010(10) -0.005(15) 0.040(14)
C(3) 0.40(4) 0.096(13) 0.26(2) -0.006(18) 0.28(3) -0.036(15)
C(4) 0.134(12) 0.084(8) 0.058(8) -0.028(8) 0.042(8) -0.000(6)
C(5) 0.120(13) 0.089(10) 0.134(14) -0.028(9) 0.057(11) -0.009(10)
C(6) 0.120(14) 0.131(15) 0.20(2) -0.030(12) 0.076(15) -0.026(15)
C(7) 0.104(11) 0.081(9) 0.20(2) 0.031(8) 0.079(12) 0.072(11)
C(8) 0.17(2) 0.093(13) 0.20(2) 0.001(12) 0.057(18) 0.000(14)
C(9) 0.27(3) 0.19(2) 0.093(14) 0.08(2) 0.065(16) 0.091(15)
C(10) 0.28(2) 0.071(10) 0.35(3) -0.066(14) 0.24(3) -0.119(17)
C(11) 0.33(4) 0.19(2) 0.17(2) -0.12(3) -0.01(2) -0.05(2)
C(12) 0.53(6) 0.28(3) 0.119(18) -0.31(4) 0.15(2) -0.12(2)
C(13) 0.047(4) 0.047(4) 0.035(5) -0.001(3) 0.010(3) 0.002(3)
C(14) 0.064(6) 0.048(5) 0.050(6) -0.012(4) 0.022(4) -0.005(4)
C(15) 0.068(7) 0.082(7) 0.076(8) -0.033(6) 0.034(6) -0.017(6)
C(16) 0.100(9) 0.103(10) 0.079(9) -0.028(8) 0.060(8) 0.001(7)
C(17) 0.104(9) 0.080(8) 0.042(6) -0.016(7) 0.022(6) -0.006(5)
C(18) 0.082(8) 0.101(9) 0.050(7) -0.009(7) 0.032(6) -0.014(6)
C(19) 0.082(7) 0.085(7) 0.046(6) -0.022(6) 0.026(5) -0.024(5)
C(20) 0.043(4) 0.037(4) 0.069(6) 0.002(3) 0.022(4) -0.003(4)
C(21) 0.075(7) 0.056(6) 0.068(7) -0.004(5) 0.035(6) 0.003(5)
C(22) 0.059(6) 0.075(7) 0.069(8) 0.009(5) 0.020(5) 0.003(6)
C(23) 0.060(6) 0.062(6) 0.097(10) 0.008(5) 0.025(6) 0.017(6)
C(24) 0.054(6) 0.054(5) 0.097(10) 0.011(4) 0.016(6) -0.018(6)
C(25) 0.057(5) 0.048(5) 0.063(7) -0.000(4) 0.016(5) -0.006(4)
C(26) 0.040(4) 0.056(5) 0.046(5) 0.002(4) 0.013(4) -0.008(4)
C(27) 0.055(6) 0.051(5) 0.100(9) 0.017(4) 0.017(6) -0.005(6)
C(28) 0.070(8) 0.091(9) 0.102(11) 0.029(7) 0.014(7) -0.005(8)
C(29) 0.047(6) 0.130(12) 0.078(9) 0.022(7) 0.023(6) -0.004(8)
C(30) 0.061(6) 0.094(8) 0.066(7) 0.005(6) 0.030(6) 0.009(6)
C(31) 0.031(4) 0.071(6) 0.074(7) 0.005(4) 0.018(4) 0.009(5)
C(32) 0.048(4) 0.048(4) 0.050(5) 0.011(4) 0.026(4) 0.000(4)
C(33) 0.083(7) 0.051(5) 0.062(7) 0.010(5) 0.043(6) -0.001(4)
C(34) 0.096(9) 0.070(7) 0.091(10) 0.006(6) 0.052(8) 0.022(6)
C(35) 0.139(13) 0.081(9) 0.097(11) 0.033(9) 0.089(11) 0.028(8)
C(36) 0.147(14) 0.078(8) 0.069(9) 0.010(9) 0.042(10) 0.009(7)
C(37) 0.152(15) 0.090(10) 0.069(9) -0.029(9) 0.026(9) 0.020(8)
C(38) 0.106(10) 0.069(7) 0.061(8) -0.014(6) 0.018(7) 0.011(6)
C(39) 0.057(5) 0.043(4) 0.049(5) -0.006(4) 0.026(4) -0.005(4)
C(40) 0.062(6) 0.048(5) 0.077(7) -0.003(4) 0.028(5) -0.005(5)
C(41) 0.079(7) 0.046(5) 0.106(10) -0.002(5) 0.047(7) 0.010(6)
C(42) 0.067(6) 0.048(5) 0.079(8) -0.014(4) 0.026(6) 0.008(5)
C(43) 0.065(6) 0.078(7) 0.056(6) -0.012(5) 0.035(5) 0.003(5)
C(44) 0.063(6) 0.059(5) 0.045(6) -0.008(4) 0.021(5) 0.003(4)
C(45) 0.060(5) 0.039(4) 0.052(6) -0.004(4) 0.028(4) -0.004(4)
C(46) 0.064(6) 0.064(6) 0.072(8) -0.009(5) 0.027(6) -0.005(5)
C(47) 0.075(7) 0.075(7) 0.086(9) -0.013(6) 0.034(7) -0.011(7)
C(48) 0.091(10) 0.094(10) 0.118(13) -0.037(8) 0.044(9) -0.040(9)
C(49) 0.110(10) 0.045(5) 0.092(10) -0.021(6) 0.049(8) -0.013(6)
C(50) 0.088(8) 0.041(5) 0.100(10) -0.005(5) 0.048(7) 0.003(5)
C(51) 0.055(5) 0.044(4) 0.044(5) 0.008(4) 0.014(4) -0.004(4)
C(52) 0.039(4) 0.061(5) 0.043(5) -0.003(4) 0.004(4) -0.005(4)
C(53) 0.065(6) 0.067(6) 0.055(6) 0.002(5) 0.033(5) 0.004(5)
C(54) 0.042(5) 0.068(6) 0.080(8) -0.006(4) 0.028(5) -0.004(5)
C(55) 0.053(5) 0.063(6) 0.071(7) -0.002(4) 0.021(5) 0.011(5)
C(56) 0.041(5) 0.065(6) 0.066(7) -0.002(4) 0.007(4) 0.006(5)
C(57) 0.049(5) 0.050(5) 0.066(7) 0.002(4) 0.018(5) -0.011(4)
C(58) 0.055(5) 0.038(4) 0.042(5) -0.005(3) 0.011(4) -0.005(3)
C(59) 0.070(6) 0.049(5) 0.056(6) 0.002(4) 0.015(5) -0.004(4)
C(60) 0.080(7) 0.049(5) 0.082(8) -0.008(5) 0.017(6) -0.017(5)
C(61) 0.087(8) 0.052(6) 0.084(9) -0.003(5) 0.033(7) -0.001(6)
C(62) 0.083(8) 0.061(6) 0.063(8) 0.008(5) 0.006(6) -0.008(5)
C(63) 0.059(5) 0.058(5) 0.047(6) 0.008(4) 0.014(4) 0.004(4)
C(64) 0.043(5) 0.064(6) 0.060(6) 0.001(4) 0.013(4) -0.014(5)
C(65) 0.084(8) 0.090(8) 0.060(7) 0.009(6) 0.031(6) -0.024(6)
C(66) 0.100(10) 0.145(14) 0.065(9) 0.053(10) 0.023(8) -0.031(9)
C(67) 0.086(10) 0.161(17) 0.060(9) 0.014(10) 0.028(7) -0.002(10)
C(68) 0.086(8) 0.144(13) 0.043(7) -0.000(9) 0.031(6) 0.017(8)
C(69) 0.059(6) 0.103(9) 0.047(6) -0.000(6) 0.025(5) 0.005(6)
C(70) 0.043(4) 0.042(4) 0.058(6) -0.002(3) 0.022(4) 0.002(4)
C(71) 0.052(5) 0.036(4) 0.066(6) 0.001(3) 0.030(5) 0.006(4)
C(72) 0.043(5) 0.057(5) 0.080(7) 0.004(4) 0.028(5) 0.002(5)
C(73) 0.050(5) 0.058(5) 0.071(7) 0.004(4) 0.028(5) 0.005(5)
C(74) 0.057(6) 0.062(6) 0.095(9) 0.012(5) 0.040(6) 0.004(6)
C(75) 0.078(7) 0.069(7) 0.074(8) 0.023(5) 0.037(6) 0.026(6)
C(76) 0.077(7) 0.051(5) 0.071(7) 0.019(5) 0.036(6) 0.016(5)
C(77) 0.037(4) 0.053(5) 0.075(7) -0.004(4) 0.023(4) -0.000(5)
C(78) 0.068(6) 0.065(6) 0.084(8) -0.009(5) 0.041(6) -0.014(6)
C(79) 0.075(7) 0.072(7) 0.089(9) -0.001(5) 0.044(7) -0.017(6)
C(80) 0.068(7) 0.074(7) 0.064(7) 0.016(5) 0.038(6) 0.006(5)
C(81) 0.050(6) 0.104(9) 0.088(9) 0.004(6) 0.034(6) 0.012(8)
C(82) 0.046(5) 0.077(7) 0.064(7) 0.000(4) 0.020(5) 0.001(5)
C(83) 0.054(5) 0.046(5) 0.054(6) 0.001(4) 0.014(4) 0.008(4)
C(84) 0.061(6) 0.050(5) 0.093(9) -0.001(4) 0.004(6) -0.008(5)
C(85) 0.105(10) 0.072(8) 0.086(10) -0.011(7) -0.000(8) -0.014(7)
C(86) 0.133(13) 0.101(11) 0.058(9) 0.019(10) 0.017(8) 0.002(8)
C(87) 0.130(12) 0.080(9) 0.066(9) 0.025(8) 0.012(8) 0.018(7)
C(88) 0.096(9) 0.053(6) 0.079(9) 0.005(6) 0.010(7) 0.016(6)

loop_
_atom_type_symbol
_atom_type_description
_atom_type_scat_dispersion_real
_atom_type_scat_dispersion_imag
_atom_type_scat_source
C C 0.018 0.009
;
International Tables for Crystallography
(1992, Vol. C, Tables 4.2.6.8 and 6.1.1.4)
;
H H 0.000 0.000
;
International Tables for Crystallography
(1992, Vol. C, Table 6.1.1.4)
;
O O 0.049 0.032
;
International Tables for Crystallography
(1992, Vol. C, Tables 4.2.6.8 and 6.1.1.4)
;
N N 0.031 0.018
;
International Tables for Crystallography
(1992, Vol. C, Tables 4.2.6.8 and 6.1.1.4)
;
P P 0.295 0.434
;
International Tables for Crystallography
(1992, Vol. C, Tables 4.2.6.8 and 6.1.1.4)
;

loop_
_geom_angle_atom_site_label_1
_geom_angle_atom_site_label_2
_geom_angle_atom_site_label_3
_geom_angle
_geom_angle_publ_flag
O(1) P(1) O(2) 113.8(4) yes
O(1) P(1) O(3) 110.8(3) yes
O(1) P(1) C(1) 113.3(5) yes
O(2) P(1) O(3) 109.7(3) yes
O(2) P(1) C(1) 105.4(7) yes
O(3) P(1) C(1) 103.3(7) yes
O(4) P(2) O(5) 109.4(4) yes
O(4) P(2) O(6) 110.4(4) yes
O(4) P(2) C(4) 105.5(6) yes
O(5) P(2) O(6) 114.8(4) yes
O(5) P(2) C(4) 107.7(6) yes
O(6) P(2) C(4) 108.7(5) yes
O(7) P(3) O(8) 111.3(5) yes
O(7) P(3) O(9) 109.9(4) yes
O(7) P(3) C(7) 104.9(6) yes
O(8) P(3) O(9) 116.7(4) yes
O(8) P(3) C(7) 104.1(6) yes
O(9) P(3) C(7) 109.0(7) yes
O(10) P(4) O(11) 115.3(6) yes
O(10) P(4) O(12) 111.0(5) yes
O(10) P(4) C(10) 105.8(10) yes
O(11) P(4) O(12) 110.3(5) yes
O(11) P(4) C(10) 113.1(7) yes
O(12) P(4) C(10) 100.3(11) yes
P(1) C(1) C(2) 115.4(13) yes
C(1) C(2) C(3) 109.5(19) yes
P(2) C(4) C(5) 121.1(13) yes
C(4) C(5) C(6) 111.3(15) yes
P(3) C(7) C(8) 117.3(13) yes
C(7) C(8) C(9) 110.7(18) yes
P(4) C(10) C(11) 120(2) yes
C(10) C(11) C(12) 117(3) yes
N(1) C(13) C(14) 110.5(7) yes
N(1) C(13) C(20) 108.0(6) yes
N(1) C(13) C(26) 105.8(8) yes
C(14) C(13) C(20) 111.1(8) yes
C(14) C(13) C(26) 107.5(7) yes
C(20) C(13) C(26) 113.8(8) yes
C(13) C(14) C(15) 122.5(8) yes
C(13) C(14) C(19) 120.3(10) yes
C(15) C(14) C(19) 117.2(11) yes
C(14) C(15) C(16) 119.0(10) yes
C(15) C(16) C(17) 121.0(14) yes
C(16) C(17) C(18) 119.7(14) yes
C(17) C(18) C(19) 121.8(10) yes
C(14) C(19) C(18) 121.2(12) yes
C(13) C(20) C(21) 117.3(9) yes
C(13) C(20) C(25) 121.8(10) yes
C(21) C(20) C(25) 120.7(8) yes
C(20) C(21) C(22) 118.3(11) yes
C(21) C(22) C(23) 120.9(13) yes
C(22) C(23) C(24) 120.5(11) yes
C(23) C(24) C(25) 121.3(13) yes
C(20) C(25) C(24) 118.3(11) yes
C(13) C(26) C(27) 117.7(9) yes
C(13) C(26) C(31) 122.1(8) yes
C(27) C(26) C(31) 120.2(9) yes
C(26) C(27) C(28) 119.0(11) yes
C(27) C(28) C(29) 120.3(13) yes
C(28) C(29) C(30) 119.7(12) yes
C(29) C(30) C(31) 120.8(12) yes
C(26) C(31) C(30) 120.0(10) yes
N(2) C(32) C(33) 106.6(9) yes
N(2) C(32) C(39) 111.0(7) yes
N(2) C(32) C(45) 106.6(7) yes
C(33) C(32) C(39) 109.3(7) yes
C(33) C(32) C(45) 112.0(7) yes
C(39) C(32) C(45) 111.4(9) yes
C(32) C(33) C(34) 120.0(9) yes
C(32) C(33) C(38) 121.5(11) yes
C(34) C(33) C(38) 118.5(11) yes
C(33) C(34) C(35) 119.2(12) yes
C(34) C(35) C(36) 121.4(17) yes
C(35) C(36) C(37) 118.9(14) yes
C(36) C(37) C(38) 120.2(15) yes
C(33) C(38) C(37) 121.8(15) yes
C(32) C(39) C(40) 122.3(10) yes
C(32) C(39) C(44) 119.0(8) yes
C(40) C(39) C(44) 118.7(10) yes
C(39) C(40) C(41) 121.2(12) yes
C(40) C(41) C(42) 119.5(10) yes
C(41) C(42) C(43) 119.8(12) yes
C(42) C(43) C(44) 120.6(12) yes
C(39) C(44) C(43) 120.0(10) yes
C(32) C(45) C(46) 117.5(8) yes
C(32) C(45) C(50) 122.9(8) yes
C(46) C(45) C(50) 119.5(9) yes
C(45) C(46) C(47) 119.5(10) yes
C(46) C(47) C(48) 121.8(12) yes
C(47) C(48) C(49) 117.6(13) yes
C(48) C(49) C(50) 121.5(11) yes
C(45) C(50) C(49) 120.1(10) yes
N(3) C(51) C(52) 107.3(8) yes
N(3) C(51) C(58) 110.2(7) yes
N(3) C(51) C(64) 106.2(8) yes
C(52) C(51) C(58) 107.3(8) yes
C(52) C(51) C(64) 112.8(7) yes
C(58) C(51) C(64) 112.9(8) yes
C(51) C(52) C(53) 120.2(8) yes
C(51) C(52) C(57) 121.3(10) yes
C(53) C(52) C(57) 117.9(9) yes
C(52) C(53) C(54) 122.4(9) yes
C(53) C(54) C(55) 119.3(13) yes
C(54) C(55) C(56) 120.3(10) yes
C(55) C(56) C(57) 119.7(10) yes
C(52) C(57) C(56) 120.3(11) yes
C(51) C(58) C(59) 123.5(7) yes
C(51) C(58) C(63) 119.6(7) yes
C(59) C(58) C(63) 116.9(8) yes
C(58) C(59) C(60) 122.3(9) yes
C(59) C(60) C(61) 119.0(10) yes
C(60) C(61) C(62) 120.0(11) yes
C(61) C(62) C(63) 121.4(10) yes
C(58) C(63) C(62) 120.3(8) yes
C(51) C(64) C(65) 121.0(10) yes
C(51) C(64) C(69) 120.2(10) yes
C(65) C(64) C(69) 118.5(12) yes
C(64) C(65) C(66) 123.6(14) yes
C(65) C(66) C(67) 115.4(16) yes
C(66) C(67) C(68) 120.6(17) yes
C(67) C(68) C(69) 121.3(16) yes
C(64) C(69) C(68) 120.5(13) yes
N(4) C(70) C(71) 106.7(7) yes
N(4) C(70) C(77) 109.7(7) yes
N(4) C(70) C(83) 106.8(8) yes
C(71) C(70) C(77) 113.1(9) yes
C(71) C(70) C(83) 111.9(7) yes
C(77) C(70) C(83) 108.4(7) yes
C(70) C(71) C(72) 118.6(10) yes
C(70) C(71) C(76) 122.3(10) yes
C(72) C(71) C(76) 119.0(9) yes
C(71) C(72) C(73) 120.6(11) yes
C(72) C(73) C(74) 120.5(12) yes
C(73) C(74) C(75) 120.3(10) yes
C(74) C(75) C(76) 119.2(12) yes
C(71) C(76) C(75) 120.3(12) yes
C(70) C(77) C(78) 123.3(9) yes
C(70) C(77) C(82) 120.0(9) yes
C(78) C(77) C(82) 116.7(11) yes
C(77) C(78) C(79) 122.7(11) yes
C(78) C(79) C(80) 120.1(11) yes
C(79) C(80) C(81) 119.5(13) yes
C(80) C(81) C(82) 120.6(11) yes
C(77) C(82) C(81) 120.3(10) yes
C(70) C(83) C(84) 122.2(8) yes
C(70) C(83) C(88) 121.2(8) yes
C(84) C(83) C(88) 116.6(9) yes
C(83) C(84) C(85) 122.2(10) yes
C(84) C(85) C(86) 118.7(12) yes
C(85) C(86) C(87) 120.6(12) yes
C(86) C(87) C(88) 120.8(13) yes
C(83) C(88) C(87) 121.0(11) yes
P(1) O(3) H(101) 109.5 no
P(2) O(4) H(102) 109.5 no
P(3) O(7) H(103) 109.5 no
P(4) O(12) H(104) 109.5 no
C(13) N(1) H(96) 109.5 no
C(13) N(1) H(99) 109.5 no
C(13) N(1) H(100) 109.5 no
H(96) N(1) H(99) 109.5 no
H(96) N(1) H(100) 109.5 no
H(99) N(1) H(100) 109.5 no
C(32) N(2) H(91) 109.5 no
C(32) N(2) H(94) 109.5 no
C(32) N(2) H(95) 109.5 no
H(91) N(2) H(94) 109.5 no
H(91) N(2) H(95) 109.5 no
H(94) N(2) H(95) 109.5 no
C(51) N(3) H(89) 109.5 no
C(51) N(3) H(90) 109.5 no
C(51) N(3) H(92) 109.5 no
H(89) N(3) H(90) 109.5 no
H(89) N(3) H(92) 109.5 no
H(90) N(3) H(92) 109.5 no
C(70) N(4) H(93) 109.5 no
C(70) N(4) H(97) 109.5 no
C(70) N(4) H(98) 109.5 no
H(93) N(4) H(97) 109.5 no
H(93) N(4) H(98) 109.5 no
H(97) N(4) H(98) 109.5 no
P(1) C(1) H(1) 108.4 no
P(1) C(1) H(2) 108.4 no
C(2) C(1) H(1) 108.4 no
C(2) C(1) H(2) 108.4 no
H(1) C(1) H(2) 107.5 no
C(1) C(2) H(3) 109.8 no
C(1) C(2) H(4) 109.8 no
C(3) C(2) H(3) 109.8 no
C(3) C(2) H(4) 109.8 no
H(3) C(2) H(4) 108.2 no
C(2) C(3) H(5) 109.5 no
C(2) C(3) H(6) 109.5 no
C(2) C(3) H(7) 109.5 no
H(5) C(3) H(6) 109.5 no
H(5) C(3) H(7) 109.5 no
H(6) C(3) H(7) 109.5 no
P(2) C(4) H(8) 107.0 no
P(2) C(4) H(9) 107.1 no
C(5) C(4) H(8) 107.1 no
C(5) C(4) H(9) 107.1 no
H(8) C(4) H(9) 106.8 no
C(4) C(5) H(10) 109.4 no
C(4) C(5) H(11) 109.4 no
C(6) C(5) H(10) 109.4 no
C(6) C(5) H(11) 109.4 no
H(10) C(5) H(11) 108.0 no
C(5) C(6) H(12) 109.5 no
C(5) C(6) H(13) 109.5 no
C(5) C(6) H(14) 109.5 no
H(12) C(6) H(13) 109.5 no
H(12) C(6) H(14) 109.5 no
H(13) C(6) H(14) 109.5 no
P(3) C(7) H(15) 108.0 no
P(3) C(7) H(16) 108.0 no
C(8) C(7) H(15) 108.0 no
C(8) C(7) H(16) 108.0 no
H(15) C(7) H(16) 107.2 no
C(7) C(8) H(17) 109.5 no
C(7) C(8) H(18) 109.5 no
C(9) C(8) H(17) 109.5 no
C(9) C(8) H(18) 109.5 no
H(17) C(8) H(18) 108.1 no
C(8) C(9) H(19) 109.5 no
C(8) C(9) H(20) 109.5 no
C(8) C(9) H(21) 109.5 no
H(19) C(9) H(20) 109.5 no
H(19) C(9) H(21) 109.5 no
H(20) C(9) H(21) 109.5 no
P(4) C(10) H(22) 107.4 no
P(4) C(10) H(23) 107.4 no
C(11) C(10) H(22) 107.4 no
C(11) C(10) H(23) 107.4 no
H(22) C(10) H(23) 106.9 no
C(10) C(11) H(24) 108.0 no
C(10) C(11) H(25) 108.0 no
C(12) C(11) H(24) 108.0 no
C(12) C(11) H(25) 108.0 no
H(24) C(11) H(25) 107.3 no
C(11) C(12) H(26) 109.5 no
C(11) C(12) H(27) 109.5 no
C(11) C(12) H(28) 109.5 no
H(26) C(12) H(27) 109.5 no
H(26) C(12) H(28) 109.5 no
H(27) C(12) H(28) 109.5 no
C(14) C(15) H(29) 120.5 no
C(16) C(15) H(29) 120.5 no
C(15) C(16) H(30) 119.5 no
C(17) C(16) H(30) 119.5 no
C(16) C(17) H(31) 120.2 no
C(18) C(17) H(31) 120.2 no
C(17) C(18) H(32) 119.1 no
C(19) C(18) H(32) 119.1 no
C(14) C(19) H(33) 119.4 no
C(18) C(19) H(33) 119.4 no
C(20) C(21) H(34) 120.8 no
C(22) C(21) H(34) 120.9 no
C(21) C(22) H(35) 119.6 no
C(23) C(22) H(35) 119.6 no
C(22) C(23) H(36) 119.7 no
C(24) C(23) H(36) 119.8 no
C(23) C(24) H(37) 119.4 no
C(25) C(24) H(37) 119.4 no
C(20) C(25) H(38) 120.8 no
C(24) C(25) H(38) 120.8 no
C(26) C(27) H(39) 120.5 no
C(28) C(27) H(39) 120.5 no
C(27) C(28) H(40) 119.9 no
C(29) C(28) H(40) 119.8 no
C(28) C(29) H(41) 120.1 no
C(30) C(29) H(41) 120.2 no
C(29) C(30) H(42) 119.6 no
C(31) C(30) H(42) 119.6 no
C(26) C(31) H(43) 120.0 no
C(30) C(31) H(43) 120.0 no
C(33) C(34) H(44) 120.4 no
C(35) C(34) H(44) 120.4 no
C(34) C(35) H(45) 119.3 no
C(36) C(35) H(45) 119.3 no
C(35) C(36) H(46) 120.6 no
C(37) C(36) H(46) 120.6 no
C(36) C(37) H(47) 119.9 no
C(38) C(37) H(47) 119.9 no
C(33) C(38) H(48) 119.1 no
C(37) C(38) H(48) 119.1 no
C(39) C(40) H(49) 119.4 no
C(41) C(40) H(49) 119.4 no
C(40) C(41) H(50) 120.3 no
C(42) C(41) H(50) 120.3 no
C(41) C(42) H(51) 120.1 no
C(43) C(42) H(51) 120.1 no
C(42) C(43) H(52) 119.7 no
C(44) C(43) H(52) 119.7 no
C(39) C(44) H(53) 120.0 no
C(43) C(44) H(53) 120.0 no
C(45) C(46) H(54) 120.3 no
C(47) C(46) H(54) 120.2 no
C(46) C(47) H(55) 119.1 no
C(48) C(47) H(55) 119.1 no
C(47) C(48) H(56) 121.2 no
C(49) C(48) H(56) 121.2 no
C(48) C(49) H(57) 119.3 no
C(50) C(49) H(57) 119.3 no
C(45) C(50) H(58) 120.0 no
C(49) C(50) H(58) 120.0 no
C(52) C(53) H(59) 118.8 no
C(54) C(53) H(59) 118.8 no
C(53) C(54) H(60) 120.3 no
C(55) C(54) H(60) 120.3 no
C(54) C(55) H(61) 119.8 no
C(56) C(55) H(61) 119.8 no
C(55) C(56) H(62) 120.1 no
C(57) C(56) H(62) 120.1 no
C(52) C(57) H(63) 119.9 no
C(56) C(57) H(63) 119.9 no
C(58) C(59) H(64) 118.8 no
C(60) C(59) H(64) 118.8 no
C(59) C(60) H(65) 120.5 no
C(61) C(60) H(65) 120.5 no
C(60) C(61) H(66) 120.0 no
C(62) C(61) H(66) 120.0 no
C(61) C(62) H(67) 119.3 no
C(63) C(62) H(67) 119.3 no
C(58) C(63) H(68) 119.8 no
C(62) C(63) H(68) 119.8 no
C(64) C(65) H(69) 118.2 no
C(66) C(65) H(69) 118.2 no
C(65) C(66) H(70) 122.3 no
C(67) C(66) H(70) 122.3 no
C(66) C(67) H(71) 119.7 no
C(68) C(67) H(71) 119.7 no
C(67) C(68) H(72) 119.3 no
C(69) C(68) H(72) 119.4 no
C(64) C(69) H(73) 119.7 no
C(68) C(69) H(73) 119.7 no
C(71) C(72) H(74) 119.7 no
C(73) C(72) H(74) 119.7 no
C(72) C(73) H(75) 119.7 no
C(74) C(73) H(75) 119.7 no
C(73) C(74) H(76) 119.8 no
C(75) C(74) H(76) 119.8 no
C(74) C(75) H(77) 120.4 no
C(76) C(75) H(77) 120.4 no
C(71) C(76) H(78) 119.8 no
C(75) C(76) H(78) 119.8 no
C(77) C(78) H(79) 118.7 no
C(79) C(78) H(79) 118.6 no
C(78) C(79) H(80) 120.0 no
C(80) C(79) H(80) 120.0 no
C(79) C(80) H(81) 120.2 no
C(81) C(80) H(81) 120.2 no
C(80) C(81) H(82) 119.7 no
C(82) C(81) H(82) 119.7 no
C(77) C(82) H(83) 119.9 no
C(81) C(82) H(83) 119.9 no
C(83) C(84) H(84) 118.9 no
C(85) C(84) H(84) 118.9 no
C(84) C(85) H(85) 120.6 no
C(86) C(85) H(85) 120.6 no
C(85) C(86) H(86) 119.7 no
C(87) C(86) H(86) 119.7 no
C(86) C(87) H(87) 119.6 no
C(88) C(87) H(87) 119.6 no
C(83) C(88) H(88) 119.5 no
C(87) C(88) H(88) 119.5 no

loop_
_geom_bond_atom_site_label_1
_geom_bond_atom_site_label_2
_geom_bond_distance
_geom_bond_publ_flag
P(1) O(1) 1.521(6) yes
P(1) O(2) 1.519(8) yes
P(1) O(3) 1.570(7) yes
P(1) C(1) 1.812(18) yes
P(2) O(4) 1.567(8) yes
P(2) O(5) 1.516(7) yes
P(2) O(6) 1.506(6) yes
P(2) C(4) 1.800(16) yes
P(3) O(7) 1.544(9) yes
P(3) O(8) 1.491(8) yes
P(3) O(9) 1.501(8) yes
P(3) C(7) 1.862(19) yes
P(4) O(10) 1.501(10) yes
P(4) O(11) 1.532(9) yes
P(4) O(12) 1.553(9) yes
P(4) C(10) 1.81(2) yes
N(1) C(13) 1.495(10) yes
N(2) C(32) 1.520(14) yes
N(3) C(51) 1.492(11) yes
N(4) C(70) 1.508(13) yes
C(1) C(2) 1.35(3) yes
C(2) C(3) 1.65(3) yes
C(4) C(5) 1.51(2) yes
C(5) C(6) 1.51(2) yes
C(7) C(8) 1.37(3) yes
C(8) C(9) 1.59(3) yes
C(10) C(11) 1.31(4) yes
C(11) C(12) 1.58(4) yes
C(13) C(14) 1.549(16) yes
C(13) C(20) 1.539(12) yes
C(13) C(26) 1.543(14) yes
C(14) C(15) 1.409(18) yes
C(14) C(19) 1.400(13) yes
C(15) C(16) 1.42(2) yes
C(16) C(17) 1.352(16) yes
C(17) C(18) 1.35(2) yes
C(18) C(19) 1.37(2) yes
C(20) C(21) 1.395(17) yes
C(20) C(25) 1.391(17) yes
C(21) C(22) 1.424(16) yes
C(22) C(23) 1.35(2) yes
C(23) C(24) 1.36(2) yes
C(24) C(25) 1.415(14) yes
C(26) C(27) 1.385(14) yes
C(26) C(31) 1.386(14) yes
C(27) C(28) 1.408(19) yes
C(28) C(29) 1.39(2) yes
C(29) C(30) 1.37(2) yes
C(30) C(31) 1.387(16) yes
C(32) C(33) 1.543(14) yes
C(32) C(39) 1.522(15) yes
C(32) C(45) 1.527(13) yes
C(33) C(34) 1.39(2) yes
C(33) C(38) 1.403(17) yes
C(34) C(35) 1.43(2) yes
C(35) C(36) 1.38(2) yes
C(36) C(37) 1.40(3) yes
C(37) C(38) 1.385(19) yes
C(39) C(40) 1.383(13) yes
C(39) C(44) 1.395(17) yes
C(40) C(41) 1.388(18) yes
C(41) C(42) 1.40(2) yes
C(42) C(43) 1.371(15) yes
C(43) C(44) 1.393(17) yes
C(45) C(46) 1.380(14) yes
C(45) C(50) 1.409(13) yes
C(46) C(47) 1.391(18) yes
C(47) C(48) 1.40(2) yes
C(48) C(49) 1.39(2) yes
C(49) C(50) 1.381(18) yes
C(51) C(52) 1.532(13) yes
C(51) C(58) 1.509(12) yes
C(51) C(64) 1.554(18) yes
C(52) C(53) 1.383(18) yes
C(52) C(57) 1.397(13) yes
C(53) C(54) 1.380(15) yes
C(54) C(55) 1.382(15) yes
C(55) C(56) 1.38(2) yes
C(56) C(57) 1.409(14) yes
C(58) C(59) 1.389(12) yes
C(58) C(63) 1.409(12) yes
C(59) C(60) 1.390(15) yes
C(60) C(61) 1.379(15) yes
C(61) C(62) 1.361(15) yes
C(62) C(63) 1.380(15) yes
C(64) C(65) 1.355(17) yes
C(64) C(69) 1.393(18) yes
C(65) C(66) 1.41(2) yes
C(66) C(67) 1.45(2) yes
C(67) C(68) 1.34(2) yes
C(68) C(69) 1.38(2) yes
C(70) C(71) 1.514(11) yes
C(70) C(77) 1.507(17) yes
C(70) C(83) 1.544(13) yes
C(71) C(72) 1.403(17) yes
C(71) C(76) 1.368(18) yes
C(72) C(73) 1.387(13) yes
C(73) C(74) 1.367(19) yes
C(74) C(75) 1.38(2) yes
C(75) C(76) 1.430(15) yes
C(77) C(78) 1.378(15) yes
C(77) C(82) 1.396(14) yes
C(78) C(79) 1.39(2) yes
C(79) C(80) 1.345(18) yes
C(80) C(81) 1.380(17) yes
C(81) C(82) 1.40(2) yes
C(83) C(84) 1.401(14) yes
C(83) C(88) 1.397(15) yes
C(84) C(85) 1.405(18) yes
C(85) C(86) 1.39(2) yes
C(86) C(87) 1.35(2) yes
C(87) C(88) 1.412(18) yes
O(3) H(101) 0.830 no
O(4) H(102) 0.830 no
O(7) H(103) 0.830 no
O(12) H(104) 0.830 no
N(1) H(96) 0.900 no
N(1) H(99) 0.900 no
N(1) H(100) 0.900 no
N(2) H(91) 0.900 no
N(2) H(94) 0.900 no
N(2) H(95) 0.900 no
N(3) H(89) 0.900 no
N(3) H(90) 0.900 no
N(3) H(92) 0.900 no
N(4) H(93) 0.900 no
N(4) H(97) 0.900 no
N(4) H(98) 0.900 no
C(1) H(1) 0.980 no
C(1) H(2) 0.980 no
C(2) H(3) 0.980 no
C(2) H(4) 0.980 no
C(3) H(5) 0.970 no
C(3) H(6) 0.970 no
C(3) H(7) 0.970 no
C(4) H(8) 0.980 no
C(4) H(9) 0.980 no
C(5) H(10) 0.980 no
C(5) H(11) 0.980 no
C(6) H(12) 0.970 no
C(6) H(13) 0.970 no
C(6) H(14) 0.970 no
C(7) H(15) 0.980 no
C(7) H(16) 0.980 no
C(8) H(17) 0.980 no
C(8) H(18) 0.980 no
C(9) H(19) 0.970 no
C(9) H(20) 0.970 no
C(9) H(21) 0.970 no
C(10) H(22) 0.980 no
C(10) H(23) 0.980 no
C(11) H(24) 0.980 no
C(11) H(25) 0.980 no
C(12) H(26) 0.970 no
C(12) H(27) 0.970 no
C(12) H(28) 0.970 no
C(15) H(29) 0.940 no
C(16) H(30) 0.940 no
C(17) H(31) 0.940 no
C(18) H(32) 0.940 no
C(19) H(33) 0.940 no
C(21) H(34) 0.940 no
C(22) H(35) 0.940 no
C(23) H(36) 0.940 no
C(24) H(37) 0.940 no
C(25) H(38) 0.940 no
C(27) H(39) 0.940 no
C(28) H(40) 0.940 no
C(29) H(41) 0.940 no
C(30) H(42) 0.940 no
C(31) H(43) 0.940 no
C(34) H(44) 0.940 no
C(35) H(45) 0.940 no
C(36) H(46) 0.940 no
C(37) H(47) 0.940 no
C(38) H(48) 0.940 no
C(40) H(49) 0.940 no
C(41) H(50) 0.940 no
C(42) H(51) 0.940 no
C(43) H(52) 0.940 no
C(44) H(53) 0.940 no
C(46) H(54) 0.940 no
C(47) H(55) 0.940 no
C(48) H(56) 0.940 no
C(49) H(57) 0.940 no
C(50) H(58) 0.940 no
C(53) H(59) 0.940 no
C(54) H(60) 0.940 no
C(55) H(61) 0.940 no
C(56) H(62) 0.940 no
C(57) H(63) 0.940 no
C(59) H(64) 0.940 no
C(60) H(65) 0.940 no
C(61) H(66) 0.940 no
C(62) H(67) 0.940 no
C(63) H(68) 0.940 no
C(65) H(69) 0.940 no
C(66) H(70) 0.940 no
C(67) H(71) 0.940 no
C(68) H(72) 0.940 no
C(69) H(73) 0.940 no
C(72) H(74) 0.940 no
C(73) H(75) 0.940 no
C(74) H(76) 0.940 no
C(75) H(77) 0.940 no
C(76) H(78) 0.940 no
C(78) H(79) 0.940 no
C(79) H(80) 0.940 no
C(80) H(81) 0.940 no
C(81) H(82) 0.940 no
C(82) H(83) 0.940 no
C(84) H(84) 0.940 no
C(85) H(85) 0.940 no
C(86) H(86) 0.940 no
C(87) H(87) 0.940 no
C(88) H(88) 0.940 no

loop_
_geom_contact_atom_site_label_1
_geom_contact_atom_site_label_2
_geom_contact_distance
_geom_contact_site_symmetry_2
P(1) O(9) 3.534(7) .
P(3) O(11) 3.582(10) .
P(4) O(5) 3.585(7) .
O(1) N(3) 2.698(12) .
O(1) N(4) 2.829(10) .
O(1) C(53) 3.416(11) .
O(2) O(4) 2.587(12) .
O(2) N(1) 2.777(9) .
O(2) N(3) 3.456(9) .
O(2) C(59) 3.459(11) .
O(3) O(9) 2.513(10) .
O(3) N(4) 3.483(10) .
O(3) C(15) 3.440(11) .
O(3) C(78) 3.549(14) .
O(4) O(2) 2.587(12) .
O(4) N(3) 2.826(9) .
O(4) C(59) 3.514(13) .
O(5) P(4) 3.585(7) .
O(5) O(11) 3.593(13) .
O(5) O(12) 2.627(9) .
O(5) N(2) 2.679(10) .
O(5) C(17) 3.461(18) 2_565
O(5) C(40) 3.549(11) .
O(6) N(1) 2.688(12) .
O(6) C(13) 3.569(13) .
O(6) C(21) 3.335(14) .
O(6) C(26) 3.524(11) .
O(6) C(40) 3.397(14) .
O(7) O(11) 2.521(13) .
O(7) N(2) 3.184(15) .
O(7) C(34) 3.284(16) .
O(7) C(72) 3.235(11) .
O(7) C(73) 3.250(12) .
O(8) N(1) 2.674(10) .
O(8) N(2) 2.883(15) .
O(8) C(27) 3.497(12) .
O(9) P(1) 3.534(7) .
O(9) O(3) 2.513(10) .
O(9) N(4) 2.803(9) .
O(10) N(3) 2.784(11) .
O(10) N(4) 2.688(16) .
O(10) C(83) 3.567(16) .
O(10) C(88) 3.421(18) .
O(11) P(3) 3.582(10) .
O(11) O(5) 3.593(13) .
O(11) O(7) 2.521(13) .
O(11) N(2) 3.089(13) .
O(11) C(72) 3.489(18) .
O(12) O(5) 2.627(9) .
O(12) C(65) 3.404(13) .
N(1) O(2) 2.777(9) .
N(1) O(6) 2.688(12) .
N(1) O(8) 2.674(10) .
N(2) O(5) 2.679(10) .
N(2) O(7) 3.184(15) .
N(2) O(8) 2.883(15) .
N(2) O(11) 3.089(13) .
N(3) O(1) 2.698(12) .
N(3) O(2) 3.456(9) .
N(3) O(4) 2.826(9) .
N(3) O(10) 2.784(11) .
N(4) O(1) 2.829(10) .
N(4) O(3) 3.483(10) .
N(4) O(9) 2.803(9) .
N(4) O(10) 2.688(16) .
C(13) O(6) 3.569(13) .
C(15) O(3) 3.440(11) .
C(17) O(5) 3.461(18) 2_564
C(21) O(6) 3.335(14) .
C(25) C(55) 3.517(13) 4_454
C(25) C(56) 3.502(13) 4_454
C(26) O(6) 3.524(11) .
C(27) O(8) 3.497(12) .
C(31) C(81) 3.60(2) 3_445
C(34) O(7) 3.284(16) .
C(36) C(56) 3.59(2) 4_464
C(40) O(5) 3.549(11) .
C(40) O(6) 3.397(14) .
C(53) O(1) 3.416(11) .
C(55) C(25) 3.517(13) 4_555
C(56) C(25) 3.502(13) 4_555
C(56) C(36) 3.59(2) 4_565
C(59) O(2) 3.459(11) .
C(59) O(4) 3.514(13) .
C(65) O(12) 3.404(13) .
C(67) C(78) 3.572(17) 2_565
C(72) O(7) 3.235(11) .
C(72) O(11) 3.489(18) .
C(73) O(7) 3.250(12) .
C(78) O(3) 3.549(14) .
C(78) C(67) 3.572(17) 2_564
C(81) C(31) 3.60(2) 3_555
C(83) O(10) 3.567(16) .
C(88) O(10) 3.421(18) .
P(1) H(29) 3.595 .
P(1) H(64) 3.242 .
P(1) H(79) 3.362 .
P(1) H(90) 3.583 .
P(1) H(92) 2.868 .
P(1) H(96) 2.976 .
P(1) H(97) 3.036 .
P(1) H(98) 3.565 .
P(1) H(102) 3.116 .
P(2) H(31) 3.482 2_565
P(2) H(34) 3.513 .
P(2) H(49) 3.304 .
P(2) H(90) 3.383 .
P(2) H(91) 2.851 .
P(2) H(99) 2.991 .
P(2) H(104) 2.965 .
P(3) H(44) 3.442 .
P(3) H(94) 3.389 .
P(3) H(95) 2.986 .
P(3) H(98) 3.129 .
P(3) H(100) 2.987 .
P(3) H(101) 3.000 .
P(4) H(69) 3.421 .
P(4) H(74) 3.160 .
P(4) H(89) 3.161 .
P(4) H(93) 2.926 .
P(4) H(94) 3.415 .
P(4) H(103) 3.129 .
O(1) H(59) 2.564 .
O(1) H(64) 3.250 .
O(1) H(79) 3.037 .
O(1) H(88) 3.412 .
O(1) H(89) 3.026 .
O(1) H(90) 3.025 .
O(1) H(92) 1.832 .
O(1) H(93) 3.062 .
O(1) H(97) 2.032 .
O(1) H(98) 3.081 .
O(1) H(102) 3.465 .
O(2) H(29) 3.592 .
O(2) H(64) 2.615 .
O(2) H(90) 3.047 .
O(2) H(92) 3.010 .
O(2) H(96) 1.917 .
O(2) H(99) 3.040 .
O(2) H(100) 3.156 .
O(2) H(102) 1.876 .
O(3) H(29) 2.540 .
O(3) H(70) 3.519 2_564
O(3) H(71) 2.891 2_564
O(3) H(79) 2.627 .
O(3) H(96) 3.039 .
O(3) H(97) 3.052 .
O(3) H(98) 3.055 .
O(3) H(100) 3.461 .
O(4) H(64) 2.663 .
O(4) H(89) 3.201 .
O(4) H(90) 1.953 .
O(4) H(92) 3.123 .
O(4) H(96) 3.317 .
O(4) H(99) 3.289 .
O(4) H(104) 3.136 .
O(5) H(31) 2.577 2_565
O(5) H(49) 3.112 .
O(5) H(54) 2.773 .
O(5) H(91) 1.852 .
O(5) H(94) 2.844 .
O(5) H(95) 3.138 .
O(5) H(104) 1.804 .
O(6) H(34) 2.478 .
O(6) H(49) 2.578 .
O(6) H(91) 2.969 .
O(6) H(95) 3.491 .
O(6) H(96) 2.924 .
O(6) H(99) 1.825 .
O(6) H(100) 3.201 .
O(7) H(36) 3.377 1_565
O(7) H(44) 2.546 .
O(7) H(74) 3.134 .
O(7) H(75) 3.154 .
O(7) H(94) 2.646 .
O(7) H(95) 2.892 .
O(7) H(98) 3.305 .
O(8) H(29) 3.379 .
O(8) H(39) 2.666 .
O(8) H(44) 3.500 .
O(8) H(91) 3.234 .
O(8) H(94) 3.049 .
O(8) H(95) 2.076 .
O(8) H(96) 3.104 .
O(8) H(99) 2.754 .
O(8) H(100) 1.905 .
O(8) H(101) 3.484 .
O(9) H(29) 3.307 .
O(9) H(71) 2.979 2_564
O(9) H(79) 3.271 .
O(9) H(93) 3.196 .
O(9) H(97) 3.089 .
O(9) H(98) 1.929 .
O(9) H(100) 3.268 .
O(9) H(101) 1.699 .
O(10) H(69) 2.973 .
O(10) H(74) 3.140 .
O(10) H(88) 3.276 .
O(10) H(89) 2.003 .
O(10) H(90) 3.016 .
O(10) H(92) 3.014 .
O(10) H(93) 1.821 .
O(10) H(97) 2.990 .
O(10) H(98) 3.051 .
O(11) H(54) 3.387 .
O(11) H(74) 2.736 .
O(11) H(91) 3.302 .
O(11) H(93) 3.228 .
O(11) H(94) 2.250 .
O(11) H(95) 3.435 .
O(11) H(103) 1.729 .
O(12) H(30) 3.583 2_565
O(12) H(54) 3.019 .
O(12) H(69) 2.977 .
O(12) H(70) 3.398 .
O(12) H(89) 3.302 .
O(12) H(91) 3.598 .
O(12) H(94) 3.489 .
N(1) H(101) 3.578 .
N(1) H(102) 3.100 .
N(2) H(103) 2.785 .
N(2) H(104) 3.359 .
N(3) H(93) 3.565 .
N(3) H(102) 2.900 .
N(4) H(92) 3.563 .
N(4) H(101) 2.960 .
C(1) H(52) 3.590 3_545
C(2) H(47) 3.502 3_545
C(2) H(48) 3.272 3_545
C(2) H(70) 3.590 2_564
C(3) H(26) 2.699 2_564
C(3) H(47) 3.285 3_545
C(3) H(48) 3.164 3_545
C(3) H(76) 3.161 1_545
C(3) H(77) 3.294 1_545
C(4) H(31) 3.236 2_565
C(5) H(19) 3.364 2_565
C(5) H(34) 3.556 .
C(5) H(57) 3.160 1_545
C(5) H(82) 3.410 3_445
C(5) H(83) 3.567 3_445
C(6) H(19) 3.294 2_565
C(6) H(35) 3.361 .
C(6) H(56) 3.518 1_545
C(6) H(57) 3.408 1_545
C(6) H(64) 3.392 .
C(7) H(45) 3.554 .
C(8) H(37) 3.477 1_565
C(8) H(72) 3.236 2_564
C(9) H(10) 3.325 2_564
C(9) H(37) 3.428 1_565
C(9) H(56) 3.101 2_574
C(9) H(72) 3.381 2_564
C(10) H(74) 3.487 .
C(11) H(6) 3.342 2_565
C(11) H(55) 3.295 .
C(12) H(6) 2.936 2_565
C(12) H(40) 3.558 4_565
C(12) H(41) 3.211 4_565
C(15) H(15) 3.480 .
C(15) H(101) 3.596 .
C(17) H(9) 3.234 2_564
C(17) H(54) 3.058 2_564
C(18) H(54) 3.487 2_564
C(18) H(85) 3.524 4_464
C(19) H(68) 3.501 4_454
C(20) H(62) 3.324 4_454
C(21) H(11) 3.517 .
C(21) H(12) 3.477 .
C(21) H(82) 2.957 3_445
C(22) H(12) 3.207 .
C(22) H(82) 3.208 3_445
C(23) H(18) 3.304 1_545
C(23) H(44) 3.526 1_545
C(23) H(45) 3.169 1_545
C(23) H(62) 3.340 4_454
C(23) H(75) 3.233 1_545
C(23) H(76) 3.244 1_545
C(24) H(2) 3.478 .
C(24) H(18) 3.341 1_545
C(24) H(45) 3.504 1_545
C(24) H(61) 3.110 4_454
C(24) H(62) 3.044 4_454
C(24) H(76) 3.169 1_545
C(25) H(2) 3.406 .
C(25) H(61) 3.056 4_454
C(25) H(62) 3.022 4_454
C(27) H(49) 3.439 .
C(28) H(28) 3.433 4_464
C(28) H(49) 3.439 .
C(29) H(26) 3.595 4_464
C(29) H(28) 3.437 4_464
C(29) H(68) 3.504 4_454
C(29) H(77) 3.190 3_445
C(29) H(78) 3.272 3_445
C(30) H(63) 3.530 4_454
C(30) H(68) 3.084 4_454
C(30) H(73) 3.547 4_454
C(30) H(78) 3.166 3_445
C(31) H(62) 3.504 4_454
C(31) H(63) 3.491 4_454
C(31) H(68) 3.238 4_454
C(31) H(82) 3.346 3_445
C(34) H(16) 3.330 .
C(34) H(36) 3.504 1_565
C(34) H(81) 3.500 3_455
C(34) H(103) 3.552 .
C(35) H(16) 3.036 .
C(35) H(36) 3.535 1_565
C(35) H(62) 3.105 4_464
C(35) H(81) 3.137 3_455
C(36) H(62) 3.320 4_464
C(36) H(63) 3.541 4_464
C(36) H(80) 3.515 3_455
C(36) H(81) 3.215 3_455
C(36) H(86) 3.412 4_464
C(36) H(87) 3.298 4_464
C(37) H(3) 3.557 3_455
C(37) H(6) 3.443 3_455
C(37) H(40) 3.490 .
C(37) H(80) 3.179 3_455
C(38) H(3) 3.213 3_455
C(38) H(5) 3.477 3_455
C(38) H(40) 3.323 .
C(39) H(32) 3.587 2_565
C(41) H(84) 3.157 3_445
C(42) H(5) 3.365 3_455
C(42) H(32) 3.520 2_565
C(42) H(84) 2.878 3_445
C(43) H(1) 3.200 3_455
C(43) H(3) 3.356 3_455
C(43) H(5) 3.518 3_455
C(43) H(32) 3.034 2_565
C(44) H(3) 3.373 3_455
C(44) H(32) 3.038 2_565
C(44) H(60) 3.565 3_455
C(45) H(60) 3.599 3_455
C(46) H(31) 3.403 2_565
C(46) H(104) 3.453 .
C(47) H(24) 3.151 .
C(47) H(25) 3.223 .
C(47) H(60) 3.259 3_455
C(47) H(61) 3.435 3_455
C(48) H(13) 2.999 1_565
C(48) H(20) 3.405 2_575
C(48) H(60) 2.904 3_455
C(48) H(61) 3.190 3_455
C(49) H(10) 3.520 1_565
C(49) H(13) 3.122 1_565
C(49) H(60) 2.851 3_455
C(50) H(60) 3.234 3_455
C(52) H(88) 3.493 .
C(53) H(52) 3.585 3_545
C(53) H(53) 3.556 3_545
C(53) H(87) 3.423 .
C(53) H(88) 2.830 .
C(54) H(53) 3.324 3_545
C(54) H(87) 3.034 .
C(54) H(88) 3.038 .
C(55) H(33) 3.548 4_555
C(55) H(38) 3.295 4_555
C(55) H(87) 2.870 .
C(56) H(33) 3.545 4_555
C(56) H(38) 3.598 4_555
C(56) H(43) 3.014 4_555
C(56) H(45) 3.140 4_565
C(56) H(46) 3.016 4_565
C(56) H(87) 3.129 .
C(57) H(43) 3.171 4_555
C(57) H(46) 3.028 4_565
C(57) H(87) 3.506 .
C(58) H(52) 3.487 3_545
C(59) H(1) 3.304 .
C(59) H(12) 3.172 .
C(59) H(14) 3.274 .
C(59) H(52) 3.429 3_545
C(60) H(1) 3.264 .
C(60) H(12) 3.290 .
C(60) H(52) 3.316 3_545
C(60) H(75) 3.150 1_545
C(61) H(28) 3.312 1_545
C(61) H(51) 3.147 3_545
C(61) H(52) 3.227 3_545
C(61) H(75) 3.312 1_545
C(62) H(28) 3.110 1_545
C(62) H(52) 3.271 3_545
C(63) H(33) 3.302 4_555
C(63) H(52) 3.369 3_545
C(65) H(80) 3.532 2_565
C(66) H(4) 3.449 2_565
C(66) H(30) 3.123 2_565
C(66) H(80) 3.028 2_565
C(67) H(17) 3.520 2_565
C(67) H(30) 3.221 2_565
C(67) H(79) 3.184 2_565
C(67) H(80) 3.362 2_565
C(68) H(14) 3.488 .
C(68) H(17) 3.209 2_565
C(68) H(19) 3.320 2_565
C(68) H(42) 3.332 4_555
C(69) H(14) 3.094 .
C(69) H(42) 3.107 4_555
C(71) H(51) 3.445 3_555
C(72) H(51) 3.378 3_555
C(72) H(66) 3.087 1_565
C(72) H(103) 3.260 .
C(73) H(18) 3.316 .
C(73) H(36) 3.169 1_565
C(73) H(51) 3.249 3_555
C(73) H(65) 3.104 1_565
C(73) H(66) 3.008 1_565
C(73) H(103) 3.494 .
C(74) H(5) 3.416 1_565
C(74) H(7) 3.153 1_565
C(74) H(17) 3.258 .
C(74) H(18) 3.101 .
C(74) H(36) 3.367 1_565
C(74) H(37) 3.552 1_565
C(74) H(51) 3.167 3_555
C(75) H(5) 3.265 1_565
C(75) H(7) 3.411 1_565
C(75) H(17) 3.150 .
C(75) H(41) 3.120 3_555
C(75) H(50) 3.489 3_555
C(75) H(51) 3.230 3_555
C(75) H(72) 3.526 2_564
C(76) H(17) 3.468 .
C(76) H(41) 3.414 3_555
C(76) H(50) 3.120 3_555
C(76) H(51) 3.361 3_555
C(76) H(72) 3.494 2_564
C(78) H(71) 3.345 2_564
C(78) H(101) 3.505 .
C(79) H(42) 3.553 3_555
C(79) H(58) 3.461 3_545
C(80) H(42) 3.290 3_555
C(80) H(43) 3.237 3_555
C(80) H(58) 2.909 3_545
C(80) H(63) 3.466 2_564
C(81) H(11) 3.153 3_555
C(81) H(34) 3.405 3_555
C(81) H(42) 3.359 3_555
C(81) H(43) 3.254 3_555
C(81) H(57) 3.137 3_545
C(81) H(58) 3.256 3_545
C(82) H(11) 3.401 3_555
C(82) H(57) 3.407 3_545
C(84) H(50) 3.509 3_555
C(84) H(51) 3.205 3_555
C(84) H(66) 3.520 1_565
C(85) H(67) 3.519 1_565
C(86) H(21) 3.413 4_565
C(86) H(46) 3.441 4_565
C(87) H(21) 3.533 4_565
C(87) H(46) 3.107 4_565
H(1) C(43) 3.200 3_545
H(1) C(59) 3.304 .
H(1) C(60) 3.264 .
H(1) H(52) 2.726 3_545
H(1) H(64) 3.182 .
H(1) H(65) 3.124 .
H(1) H(76) 3.311 1_545
H(2) C(24) 3.478 .
H(2) C(25) 3.406 .
H(2) H(38) 3.598 .
H(2) H(76) 3.139 1_545
H(2) H(96) 3.463 .
H(3) C(37) 3.557 3_545
H(3) C(38) 3.213 3_545
H(3) C(43) 3.356 3_545
H(3) C(44) 3.373 3_545
H(3) H(47) 3.265 3_545
H(3) H(48) 2.604 3_545
H(3) H(52) 3.316 3_545
H(3) H(53) 3.385 3_545
H(3) H(80) 3.285 .
H(4) C(66) 3.449 2_564
H(4) H(47) 3.371 3_545
H(4) H(70) 2.649 2_564
H(4) H(79) 3.365 .
H(4) H(80) 3.193 .
H(5) C(38) 3.477 3_545
H(5) C(42) 3.365 3_545
H(5) C(43) 3.518 3_545
H(5) C(74) 3.416 1_545
H(5) C(75) 3.265 1_545
H(5) H(26) 2.843 2_564
H(5) H(40) 3.553 3_545
H(5) H(47) 3.367 3_545
H(5) H(48) 2.666 3_545
H(5) H(51) 3.578 3_545
H(5) H(76) 3.070 1_545
H(5) H(77) 2.796 1_545
H(6) C(11) 3.342 2_564
H(6) C(12) 2.936 2_564
H(6) C(37) 3.443 3_545
H(6) H(22) 3.191 2_564
H(6) H(24) 2.946 2_564
H(6) H(26) 2.046 2_564
H(6) H(27) 3.532 2_564
H(6) H(28) 3.463 2_564
H(6) H(47) 2.675 3_545
H(6) H(48) 3.195 3_545
H(7) C(74) 3.153 1_545
H(7) C(75) 3.411 1_545
H(7) H(26) 2.813 2_564
H(7) H(37) 3.496 .
H(7) H(76) 2.444 1_545
H(7) H(77) 2.981 1_545
H(8) H(19) 3.263 2_565
H(8) H(30) 3.089 2_565
H(8) H(31) 3.216 2_565
H(9) C(17) 3.234 2_565
H(9) H(30) 3.498 2_565
H(9) H(31) 2.626 2_565
H(10) C(9) 3.325 2_565
H(10) C(49) 3.520 1_545
H(10) H(19) 2.803 2_565
H(10) H(21) 3.046 2_565
H(10) H(56) 3.266 1_545
H(10) H(57) 2.780 1_545
H(10) H(83) 3.352 3_445
H(11) C(21) 3.517 .
H(11) C(81) 3.153 3_445
H(11) C(82) 3.401 3_445
H(11) H(34) 2.780 .
H(11) H(35) 3.208 .
H(11) H(57) 2.907 1_545
H(11) H(82) 2.458 3_445
H(11) H(83) 2.945 3_445
H(12) C(21) 3.477 .
H(12) C(22) 3.207 .
H(12) C(59) 3.172 .
H(12) C(60) 3.290 .
H(12) H(34) 3.144 .
H(12) H(35) 2.636 .
H(12) H(64) 2.812 .
H(12) H(65) 3.044 .
H(13) C(48) 2.999 1_545
H(13) C(49) 3.122 1_545
H(13) H(19) 3.051 2_565
H(13) H(20) 3.590 2_565
H(13) H(35) 3.421 .
H(13) H(56) 2.626 1_545
H(13) H(57) 2.874 1_545
H(14) C(59) 3.274 .
H(14) C(68) 3.488 .
H(14) C(69) 3.094 .
H(14) H(19) 3.021 2_565
H(14) H(64) 3.078 .
H(14) H(72) 3.592 .
H(14) H(73) 2.903 .
H(14) H(90) 3.580 .
H(15) C(15) 3.480 .
H(15) H(29) 3.241 .
H(15) H(30) 3.508 .
H(15) H(71) 3.195 2_564
H(15) H(86) 3.502 4_464
H(16) C(34) 3.330 .
H(16) C(35) 3.036 .
H(16) H(44) 3.302 .
H(16) H(45) 2.751 .
H(16) H(86) 2.865 4_464
H(17) C(67) 3.520 2_564
H(17) C(68) 3.209 2_564
H(17) C(74) 3.258 .
H(17) C(75) 3.150 .
H(17) C(76) 3.468 .
H(17) H(71) 3.083 2_564
H(17) H(72) 2.435 2_564
H(17) H(76) 3.583 .
H(17) H(77) 3.405 .
H(18) C(23) 3.304 1_565
H(18) C(24) 3.341 1_565
H(18) C(73) 3.316 .
H(18) C(74) 3.101 .
H(18) H(36) 2.664 1_565
H(18) H(37) 2.740 1_565
H(18) H(45) 3.208 .
H(18) H(75) 3.460 .
H(18) H(76) 3.119 .
H(19) C(5) 3.364 2_564
H(19) C(6) 3.294 2_564
H(19) C(68) 3.320 2_564
H(19) H(8) 3.263 2_564
H(19) H(10) 2.803 2_564
H(19) H(13) 3.051 2_564
H(19) H(14) 3.021 2_564
H(19) H(56) 3.203 2_574
H(19) H(72) 2.780 2_564
H(20) C(48) 3.405 2_574
H(20) H(13) 3.590 2_564
H(20) H(37) 2.738 1_565
H(20) H(56) 2.485 2_574
H(20) H(61) 3.310 4_464
H(21) C(86) 3.413 4_464
H(21) C(87) 3.533 4_464
H(21) H(10) 3.046 2_564
H(21) H(45) 3.548 .
H(21) H(56) 3.146 2_574
H(21) H(61) 3.535 4_464
H(21) H(86) 3.017 4_464
H(21) H(87) 3.227 4_464
H(22) H(6) 3.191 2_565
H(22) H(47) 3.037 4_565
H(22) H(69) 3.049 .
H(23) H(66) 3.082 1_565
H(23) H(74) 2.900 .
H(23) H(93) 3.585 .
H(24) C(47) 3.151 .
H(24) H(6) 2.946 2_565
H(24) H(55) 2.595 .
H(25) C(47) 3.223 .
H(25) H(55) 3.099 .
H(25) H(66) 3.564 1_565
H(26) C(3) 2.699 2_565
H(26) C(29) 3.595 4_565
H(26) H(5) 2.843 2_565
H(26) H(6) 2.046 2_565
H(26) H(7) 2.813 2_565
H(26) H(40) 3.171 4_565
H(26) H(41) 2.935 4_565
H(26) H(47) 3.566 4_565
H(26) H(77) 3.284 2_575
H(27) H(6) 3.532 2_565
H(27) H(41) 3.103 4_565
H(27) H(73) 3.491 1_565
H(28) C(28) 3.433 4_565
H(28) C(29) 3.437 4_565
H(28) C(61) 3.312 1_565
H(28) C(62) 3.110 1_565
H(28) H(6) 3.463 2_565
H(28) H(40) 3.057 4_565
H(28) H(41) 3.054 4_565
H(28) H(66) 3.192 1_565
H(28) H(67) 2.793 1_565
H(29) P(1) 3.595 .
H(29) O(2) 3.592 .
H(29) O(3) 2.540 .
H(29) O(8) 3.379 .
H(29) O(9) 3.307 .
H(29) H(15) 3.241 .
H(29) H(71) 3.375 2_564
H(29) H(101) 2.660 .
H(30) O(12) 3.583 2_564
H(30) C(66) 3.123 2_564
H(30) C(67) 3.221 2_564
H(30) H(8) 3.089 2_564
H(30) H(9) 3.498 2_564
H(30) H(15) 3.508 .
H(30) H(70) 2.919 2_564
H(30) H(71) 3.093 2_564
H(30) H(104) 3.508 2_564
H(31) P(2) 3.482 2_564
H(31) O(5) 2.577 2_564
H(31) C(4) 3.236 2_564
H(31) C(46) 3.403 2_564
H(31) H(8) 3.216 2_564
H(31) H(9) 2.626 2_564
H(31) H(54) 2.614 2_564
H(31) H(91) 3.411 2_564
H(31) H(104) 3.230 2_564
H(32) C(39) 3.587 2_564
H(32) C(42) 3.520 2_564
H(32) C(43) 3.034 2_564
H(32) C(44) 3.038 2_564
H(32) H(52) 3.239 2_564
H(32) H(53) 3.210 2_564
H(32) H(54) 3.375 2_564
H(32) H(85) 3.497 4_464
H(33) C(55) 3.548 4_454
H(33) C(56) 3.545 4_454
H(33) C(63) 3.302 4_454
H(33) H(67) 3.227 4_454
H(33) H(68) 2.609 4_454
H(34) P(2) 3.513 .
H(34) O(6) 2.478 .
H(34) C(5) 3.556 .
H(34) C(81) 3.405 3_445
H(34) H(11) 2.780 .
H(34) H(12) 3.144 .
H(34) H(82) 2.513 3_445
H(34) H(102) 3.548 .
H(35) C(6) 3.361 .
H(35) H(11) 3.208 .
H(35) H(12) 2.636 .
H(35) H(13) 3.421 .
H(35) H(44) 3.591 1_545
H(35) H(57) 3.591 1_545
H(35) H(65) 3.471 .
H(35) H(81) 3.559 3_445
H(35) H(82) 2.942 3_445
H(36) O(7) 3.377 1_545
H(36) C(34) 3.504 1_545
H(36) C(35) 3.535 1_545
H(36) C(73) 3.169 1_545
H(36) C(74) 3.367 1_545
H(36) H(18) 2.664 1_545
H(36) H(44) 2.889 1_545
H(36) H(45) 2.948 1_545
H(36) H(75) 2.595 1_545
H(36) H(76) 2.993 1_545
H(37) C(8) 3.477 1_545
H(37) C(9) 3.428 1_545
H(37) C(74) 3.552 1_545
H(37) H(7) 3.496 .
H(37) H(18) 2.740 1_545
H(37) H(20) 2.738 1_545
H(37) H(45) 3.551 1_545
H(37) H(61) 2.888 4_454
H(37) H(62) 3.402 4_454
H(37) H(76) 2.826 1_545
H(38) C(55) 3.295 4_454
H(38) C(56) 3.598 4_454
H(38) H(2) 3.598 .
H(38) H(55) 3.334 2_564
H(38) H(61) 2.785 4_454
H(38) H(62) 3.352 4_454
H(39) O(8) 2.666 .
H(39) H(49) 3.492 .
H(39) H(95) 3.348 .
H(40) C(12) 3.558 4_464
H(40) C(37) 3.490 .
H(40) C(38) 3.323 .
H(40) H(5) 3.553 3_455
H(40) H(26) 3.171 4_464
H(40) H(28) 3.057 4_464
H(40) H(47) 3.489 .
H(40) H(48) 3.182 .
H(40) H(49) 3.482 .
H(41) C(12) 3.211 4_464
H(41) C(75) 3.120 3_445
H(41) C(76) 3.414 3_445
H(41) H(26) 2.935 4_464
H(41) H(27) 3.103 4_464
H(41) H(28) 3.054 4_464
H(41) H(73) 3.388 4_454
H(41) H(77) 2.375 3_445
H(41) H(78) 2.964 3_445
H(42) C(68) 3.332 4_454
H(42) C(69) 3.107 4_454
H(42) C(79) 3.553 3_445
H(42) C(80) 3.290 3_445
H(42) C(81) 3.359 3_445
H(42) H(63) 3.044 4_454
H(42) H(68) 3.227 4_454
H(42) H(72) 3.431 4_454
H(42) H(73) 3.085 4_454
H(42) H(78) 2.734 3_445
H(42) H(81) 3.562 3_445
H(43) C(56) 3.014 4_454
H(43) C(57) 3.171 4_454
H(43) C(80) 3.237 3_445
H(43) C(81) 3.254 3_445
H(43) H(62) 2.648 4_454
H(43) H(63) 2.955 4_454
H(43) H(68) 3.443 4_454
H(43) H(81) 2.979 3_445
H(43) H(82) 2.982 3_445
H(44) P(3) 3.442 .
H(44) O(7) 2.546 .
H(44) O(8) 3.500 .
H(44) C(23) 3.526 1_565
H(44) H(16) 3.302 .
H(44) H(35) 3.591 1_565
H(44) H(36) 2.889 1_565
H(44) H(103) 2.786 .
H(45) C(7) 3.554 .
H(45) C(23) 3.169 1_565
H(45) C(24) 3.504 1_565
H(45) C(56) 3.140 4_464
H(45) H(16) 2.751 .
H(45) H(18) 3.208 .
H(45) H(21) 3.548 .
H(45) H(36) 2.948 1_565
H(45) H(37) 3.551 1_565
H(45) H(62) 2.554 4_464
H(45) H(81) 3.385 3_455
H(45) H(87) 3.403 4_464
H(46) C(56) 3.016 4_464
H(46) C(57) 3.028 4_464
H(46) C(86) 3.441 4_464
H(46) C(87) 3.107 4_464
H(46) H(62) 2.977 4_464
H(46) H(63) 2.972 4_464
H(46) H(69) 3.526 4_464
H(46) H(81) 3.495 3_455
H(46) H(86) 3.198 4_464
H(46) H(87) 2.571 4_464
H(47) C(2) 3.502 3_455
H(47) C(3) 3.285 3_455
H(47) H(3) 3.265 3_455
H(47) H(4) 3.371 3_455
H(47) H(5) 3.367 3_455
H(47) H(6) 2.675 3_455
H(47) H(22) 3.037 4_464
H(47) H(26) 3.566 4_464
H(47) H(40) 3.489 .
H(47) H(80) 3.150 3_455
H(48) C(2) 3.272 3_455
H(48) C(3) 3.164 3_455
H(48) H(3) 2.604 3_455
H(48) H(5) 2.666 3_455
H(48) H(6) 3.195 3_455
H(48) H(40) 3.182 .
H(49) P(2) 3.304 .
H(49) O(5) 3.112 .
H(49) O(6) 2.578 .
H(49) C(27) 3.439 .
H(49) C(28) 3.439 .
H(49) H(39) 3.492 .
H(49) H(40) 3.482 .
H(49) H(99) 3.343 .
H(50) C(75) 3.489 3_445
H(50) C(76) 3.120 3_445
H(50) C(84) 3.509 3_445
H(50) H(78) 3.005 3_445
H(50) H(83) 3.066 3_445
H(50) H(84) 2.836 3_445
H(51) C(61) 3.147 3_455
H(51) C(71) 3.445 3_445
H(51) C(72) 3.378 3_445
H(51) C(73) 3.249 3_445
H(51) C(74) 3.167 3_445
H(51) C(75) 3.230 3_445
H(51) C(76) 3.361 3_445
H(51) C(84) 3.205 3_445
H(51) H(5) 3.578 3_455
H(51) H(66) 2.906 3_455
H(51) H(76) 3.589 3_445
H(51) H(84) 2.287 3_445
H(52) C(1) 3.590 3_455
H(52) C(53) 3.585 3_455
H(52) C(58) 3.487 3_455
H(52) C(59) 3.429 3_455
H(52) C(60) 3.316 3_455
H(52) C(61) 3.227 3_455
H(52) C(62) 3.271 3_455
H(52) C(63) 3.369 3_455
H(52) H(1) 2.726 3_455
H(52) H(3) 3.316 3_455
H(52) H(32) 3.239 2_565
H(52) H(59) 3.064 3_455
H(53) C(53) 3.556 3_455
H(53) C(54) 3.324 3_455
H(53) H(3) 3.385 3_455
H(53) H(32) 3.210 2_565
H(53) H(59) 3.153 3_455
H(53) H(60) 2.716 3_455
H(54) O(5) 2.773 .
H(54) O(11) 3.387 .
H(54) O(12) 3.019 .
H(54) C(17) 3.058 2_565
H(54) C(18) 3.487 2_565
H(54) H(31) 2.614 2_565
H(54) H(32) 3.375 2_565
H(54) H(104) 2.674 .
H(55) C(11) 3.295 .
H(55) H(24) 2.595 .
H(55) H(25) 3.099 .
H(55) H(38) 3.334 2_565
H(55) H(61) 3.350 3_455
H(56) C(6) 3.518 1_565
H(56) C(9) 3.101 2_575
H(56) H(10) 3.266 1_565
H(56) H(13) 2.626 1_565
H(56) H(19) 3.203 2_575
H(56) H(20) 2.485 2_575
H(56) H(21) 3.146 2_575
H(56) H(60) 3.262 3_455
H(56) H(61) 2.975 3_455
H(57) C(5) 3.160 1_565
H(57) C(6) 3.408 1_565
H(57) C(81) 3.137 3_455
H(57) C(82) 3.407 3_455
H(57) H(10) 2.780 1_565
H(57) H(11) 2.907 1_565
H(57) H(13) 2.874 1_565
H(57) H(35) 3.591 1_565
H(57) H(60) 3.135 3_455
H(57) H(82) 3.049 3_455
H(57) H(83) 3.455 3_455
H(58) C(79) 3.461 3_455
H(58) C(80) 2.909 3_455
H(58) C(81) 3.256 3_455
H(58) H(81) 2.828 3_455
H(58) H(82) 3.427 3_455
H(59) O(1) 2.564 .
H(59) H(52) 3.064 3_545
H(59) H(53) 3.153 3_545
H(59) H(88) 2.786 .
H(59) H(97) 3.486 .
H(60) C(44) 3.565 3_545
H(60) C(45) 3.599 3_545
H(60) C(47) 3.259 3_545
H(60) C(48) 2.904 3_545
H(60) C(49) 2.851 3_545
H(60) C(50) 3.234 3_545
H(60) H(53) 2.716 3_545
H(60) H(56) 3.262 3_545
H(60) H(57) 3.135 3_545
H(60) H(87) 3.408 .
H(60) H(88) 3.136 .
H(61) C(24) 3.110 4_555
H(61) C(25) 3.056 4_555
H(61) C(47) 3.435 3_545
H(61) C(48) 3.190 3_545
H(61) H(20) 3.310 4_565
H(61) H(21) 3.535 4_565
H(61) H(37) 2.888 4_555
H(61) H(38) 2.785 4_555
H(61) H(55) 3.350 3_545
H(61) H(56) 2.975 3_545
H(61) H(87) 3.163 .
H(62) C(20) 3.324 4_555
H(62) C(23) 3.340 4_555
H(62) C(24) 3.044 4_555
H(62) C(25) 3.022 4_555
H(62) C(31) 3.504 4_555
H(62) C(35) 3.105 4_565
H(62) C(36) 3.320 4_565
H(62) H(37) 3.402 4_555
H(62) H(38) 3.352 4_555
H(62) H(43) 2.648 4_555
H(62) H(45) 2.554 4_565
H(62) H(46) 2.977 4_565
H(62) H(81) 3.030 2_565
H(62) H(87) 3.560 .
H(63) C(30) 3.530 4_555
H(63) C(31) 3.491 4_555
H(63) C(36) 3.541 4_565
H(63) C(80) 3.466 2_565
H(63) H(42) 3.044 4_555
H(63) H(43) 2.955 4_555
H(63) H(46) 2.972 4_565
H(63) H(80) 3.363 2_565
H(63) H(81) 3.047 2_565
H(64) P(1) 3.242 .
H(64) O(1) 3.250 .
H(64) O(2) 2.615 .
H(64) O(4) 2.663 .
H(64) C(6) 3.392 .
H(64) H(1) 3.182 .
H(64) H(12) 2.812 .
H(64) H(14) 3.078 .
H(64) H(102) 2.708 .
H(65) C(73) 3.104 1_545
H(65) H(1) 3.124 .
H(65) H(12) 3.044 .
H(65) H(35) 3.471 .
H(65) H(75) 2.459 1_545
H(65) H(76) 3.473 1_545
H(66) C(72) 3.087 1_545
H(66) C(73) 3.008 1_545
H(66) C(84) 3.520 1_545
H(66) H(23) 3.082 1_545
H(66) H(25) 3.564 1_545
H(66) H(28) 3.192 1_545
H(66) H(51) 2.906 3_545
H(66) H(74) 2.923 1_545
H(66) H(75) 2.789 1_545
H(66) H(84) 3.060 1_545
H(67) C(85) 3.519 1_545
H(67) H(28) 2.793 1_545
H(67) H(33) 3.227 4_555
H(67) H(85) 2.897 1_545
H(68) C(19) 3.501 4_555
H(68) C(29) 3.504 4_555
H(68) C(30) 3.084 4_555
H(68) C(31) 3.238 4_555
H(68) H(33) 2.609 4_555
H(68) H(42) 3.227 4_555
H(68) H(43) 3.443 4_555
H(69) P(4) 3.421 .
H(69) O(10) 2.973 .
H(69) O(12) 2.977 .
H(69) H(22) 3.049 .
H(69) H(46) 3.526 4_565
H(69) H(104) 3.466 .
H(70) O(3) 3.519 2_565
H(70) O(12) 3.398 .
H(70) C(2) 3.590 2_565
H(70) H(4) 2.649 2_565
H(70) H(30) 2.919 2_565
H(70) H(80) 3.033 2_565
H(71) O(3) 2.891 2_565
H(71) O(9) 2.979 2_565
H(71) C(78) 3.345 2_565
H(71) H(15) 3.195 2_565
H(71) H(17) 3.083 2_565
H(71) H(29) 3.375 2_565
H(71) H(30) 3.093 2_565
H(71) H(79) 2.758 2_565
H(71) H(80) 3.540 2_565
H(71) H(101) 2.772 2_565
H(72) C(8) 3.236 2_565
H(72) C(9) 3.381 2_565
H(72) C(75) 3.526 2_565
H(72) C(76) 3.494 2_565
H(72) H(14) 3.592 .
H(72) H(17) 2.435 2_565
H(72) H(19) 2.780 2_565
H(72) H(42) 3.431 4_555
H(72) H(77) 3.341 2_565
H(72) H(78) 3.293 2_565
H(73) C(30) 3.547 4_555
H(73) H(14) 2.903 .
H(73) H(27) 3.491 1_545
H(73) H(41) 3.388 4_555
H(73) H(42) 3.085 4_555
H(74) P(4) 3.160 .
H(74) O(7) 3.134 .
H(74) O(10) 3.140 .
H(74) O(11) 2.736 .
H(74) C(10) 3.487 .
H(74) H(23) 2.900 .
H(74) H(66) 2.923 1_565
H(74) H(103) 2.920 .
H(75) O(7) 3.154 .
H(75) C(23) 3.233 1_565
H(75) C(60) 3.150 1_565
H(75) C(61) 3.312 1_565
H(75) H(18) 3.460 .
H(75) H(36) 2.595 1_565
H(75) H(65) 2.459 1_565
H(75) H(66) 2.789 1_565
H(75) H(103) 3.337 .
H(76) C(3) 3.161 1_565
H(76) C(23) 3.244 1_565
H(76) C(24) 3.169 1_565
H(76) H(1) 3.311 1_565
H(76) H(2) 3.139 1_565
H(76) H(5) 3.070 1_565
H(76) H(7) 2.444 1_565
H(76) H(17) 3.583 .
H(76) H(18) 3.119 .
H(76) H(36) 2.993 1_565
H(76) H(37) 2.826 1_565
H(76) H(51) 3.589 3_555
H(76) H(65) 3.473 1_565
H(77) C(3) 3.294 1_565
H(77) C(29) 3.190 3_555
H(77) H(5) 2.796 1_565
H(77) H(7) 2.981 1_565
H(77) H(17) 3.405 .
H(77) H(26) 3.284 2_574
H(77) H(41) 2.375 3_555
H(77) H(72) 3.341 2_564
H(78) C(29) 3.272 3_555
H(78) C(30) 3.166 3_555
H(78) H(41) 2.964 3_555
H(78) H(42) 2.734 3_555
H(78) H(50) 3.005 3_555
H(78) H(72) 3.293 2_564
H(79) P(1) 3.362 .
H(79) O(1) 3.037 .
H(79) O(3) 2.627 .
H(79) O(9) 3.271 .
H(79) C(67) 3.184 2_564
H(79) H(4) 3.365 .
H(79) H(71) 2.758 2_564
H(79) H(101) 2.571 .
H(80) C(36) 3.515 3_545
H(80) C(37) 3.179 3_545
H(80) C(65) 3.532 2_564
H(80) C(66) 3.028 2_564
H(80) C(67) 3.362 2_564
H(80) H(3) 3.285 .
H(80) H(4) 3.193 .
H(80) H(47) 3.150 3_545
H(80) H(63) 3.363 2_564
H(80) H(70) 3.033 2_564
H(80) H(71) 3.540 2_564
H(81) C(34) 3.500 3_545
H(81) C(35) 3.137 3_545
H(81) C(36) 3.215 3_545
H(81) H(35) 3.559 3_555
H(81) H(42) 3.562 3_555
H(81) H(43) 2.979 3_555
H(81) H(45) 3.385 3_545
H(81) H(46) 3.495 3_545
H(81) H(58) 2.828 3_545
H(81) H(62) 3.030 2_564
H(81) H(63) 3.047 2_564
H(82) C(5) 3.410 3_555
H(82) C(21) 2.957 3_555
H(82) C(22) 3.208 3_555
H(82) C(31) 3.346 3_555
H(82) H(11) 2.458 3_555
H(82) H(34) 2.513 3_555
H(82) H(35) 2.942 3_555
H(82) H(43) 2.982 3_555
H(82) H(57) 3.049 3_545
H(82) H(58) 3.427 3_545
H(83) C(5) 3.567 3_555
H(83) H(10) 3.352 3_555
H(83) H(11) 2.945 3_555
H(83) H(50) 3.066 3_555
H(83) H(57) 3.455 3_545
H(84) C(41) 3.157 3_555
H(84) C(42) 2.878 3_555
H(84) H(50) 2.836 3_555
H(84) H(51) 2.287 3_555
H(84) H(66) 3.060 1_565
H(85) C(18) 3.524 4_565
H(85) H(32) 3.497 4_565
H(85) H(67) 2.897 1_565
H(86) C(36) 3.412 4_565
H(86) H(15) 3.502 4_565
H(86) H(16) 2.865 4_565
H(86) H(21) 3.017 4_565
H(86) H(46) 3.198 4_565
H(87) C(36) 3.298 4_565
H(87) C(53) 3.423 .
H(87) C(54) 3.034 .
H(87) C(55) 2.870 .
H(87) C(56) 3.129 .
H(87) C(57) 3.506 .
H(87) H(21) 3.227 4_565
H(87) H(45) 3.403 4_565
H(87) H(46) 2.571 4_565
H(87) H(60) 3.408 .
H(87) H(61) 3.163 .
H(87) H(62) 3.560 .
H(88) O(1) 3.412 .
H(88) O(10) 3.276 .
H(88) C(52) 3.493 .
H(88) C(53) 2.830 .
H(88) C(54) 3.038 .
H(88) H(59) 2.786 .
H(88) H(60) 3.136 .
H(88) H(89) 3.309 .
H(88) H(92) 3.404 .
H(89) P(4) 3.161 .
H(89) O(1) 3.026 .
H(89) O(4) 3.201 .
H(89) O(10) 2.003 .
H(89) O(12) 3.302 .
H(89) H(88) 3.309 .
H(89) H(93) 3.027 .
H(89) H(97) 3.394 .
H(89) H(102) 3.272 .
H(89) H(104) 3.487 .
H(90) P(1) 3.583 .
H(90) P(2) 3.383 .
H(90) O(1) 3.025 .
H(90) O(2) 3.047 .
H(90) O(4) 1.953 .
H(90) O(10) 3.016 .
H(90) H(14) 3.580 .
H(90) H(102) 2.145 .
H(90) H(104) 3.468 .
H(91) P(2) 2.851 .
H(91) O(5) 1.852 .
H(91) O(6) 2.969 .
H(91) O(8) 3.234 .
H(91) O(11) 3.302 .
H(91) O(12) 3.598 .
H(91) H(31) 3.411 2_565
H(91) H(103) 3.305 .
H(91) H(104) 2.869 .
H(92) P(1) 2.868 .
H(92) O(1) 1.832 .
H(92) O(2) 3.010 .
H(92) O(4) 3.123 .
H(92) O(10) 3.014 .
H(92) N(4) 3.563 .
H(92) H(88) 3.404 .
H(92) H(93) 3.301 .
H(92) H(97) 3.008 .
H(92) H(102) 2.966 .
H(93) P(4) 2.926 .
H(93) O(1) 3.062 .
H(93) O(9) 3.196 .
H(93) O(10) 1.821 .
H(93) O(11) 3.228 .
H(93) N(3) 3.565 .
H(93) H(23) 3.585 .
H(93) H(89) 3.027 .
H(93) H(92) 3.301 .
H(93) H(101) 3.495 .
H(93) H(103) 3.556 .
H(94) P(3) 3.389 .
H(94) P(4) 3.415 .
H(94) O(5) 2.844 .
H(94) O(7) 2.646 .
H(94) O(8) 3.049 .
H(94) O(11) 2.250 .
H(94) O(12) 3.489 .
H(94) H(103) 2.123 .
H(94) H(104) 2.998 .
H(95) P(3) 2.986 .
H(95) O(5) 3.138 .
H(95) O(6) 3.491 .
H(95) O(7) 2.892 .
H(95) O(8) 2.076 .
H(95) O(11) 3.435 .
H(95) H(39) 3.348 .
H(95) H(99) 3.395 .
H(95) H(100) 3.412 .
H(95) H(103) 2.678 .
H(96) P(1) 2.976 .
H(96) O(2) 1.917 .
H(96) O(3) 3.039 .
H(96) O(4) 3.317 .
H(96) O(6) 2.924 .
H(96) O(8) 3.104 .
H(96) H(2) 3.463 .
H(96) H(101) 3.070 .
H(96) H(102) 2.617 .
H(97) P(1) 3.036 .
H(97) O(1) 2.032 .
H(97) O(3) 3.052 .
H(97) O(9) 3.089 .
H(97) O(10) 2.990 .
H(97) H(59) 3.486 .
H(97) H(89) 3.394 .
H(97) H(92) 3.008 .
H(97) H(101) 2.720 .
H(98) P(1) 3.565 .
H(98) P(3) 3.129 .
H(98) O(1) 3.081 .
H(98) O(3) 3.055 .
H(98) O(7) 3.305 .
H(98) O(9) 1.929 .
H(98) O(10) 3.051 .
H(98) H(101) 2.394 .
H(98) H(103) 3.197 .
H(99) P(2) 2.991 .
H(99) O(2) 3.040 .
H(99) O(4) 3.289 .
H(99) O(6) 1.825 .
H(99) O(8) 2.754 .
H(99) H(49) 3.343 .
H(99) H(95) 3.395 .
H(99) H(102) 2.811 .
H(100) P(3) 2.987 .
H(100) O(2) 3.156 .
H(100) O(3) 3.461 .
H(100) O(6) 3.201 .
H(100) O(8) 1.905 .
H(100) O(9) 3.268 .
H(100) H(95) 3.412 .
H(100) H(101) 3.225 .
H(100) H(102) 3.474 .
H(101) P(3) 3.000 .
H(101) O(8) 3.484 .
H(101) O(9) 1.699 .
H(101) N(1) 3.578 .
H(101) N(4) 2.960 .
H(101) C(15) 3.596 .
H(101) C(78) 3.505 .
H(101) H(29) 2.660 .
H(101) H(71) 2.772 2_564
H(101) H(79) 2.571 .
H(101) H(93) 3.495 .
H(101) H(96) 3.070 .
H(101) H(97) 2.720 .
H(101) H(98) 2.394 .
H(101) H(100) 3.225 .
H(102) P(1) 3.116 .
H(102) O(1) 3.465 .
H(102) O(2) 1.876 .
H(102) N(1) 3.100 .
H(102) N(3) 2.900 .
H(102) H(34) 3.548 .
H(102) H(64) 2.708 .
H(102) H(89) 3.272 .
H(102) H(90) 2.145 .
H(102) H(92) 2.966 .
H(102) H(96) 2.617 .
H(102) H(99) 2.811 .
H(102) H(100) 3.474 .
H(102) H(104) 3.438 .
H(103) P(4) 3.129 .
H(103) O(11) 1.729 .
H(103) N(2) 2.785 .
H(103) C(34) 3.552 .
H(103) C(72) 3.260 .
H(103) C(73) 3.494 .
H(103) H(44) 2.786 .
H(103) H(74) 2.920 .
H(103) H(75) 3.337 .
H(103) H(91) 3.305 .
H(103) H(93) 3.556 .
H(103) H(94) 2.123 .
H(103) H(95) 2.678 .
H(103) H(98) 3.197 .
H(104) P(2) 2.965 .
H(104) O(4) 3.136 .
H(104) O(5) 1.804 .
H(104) N(2) 3.359 .
H(104) C(46) 3.453 .
H(104) H(30) 3.508 2_565
H(104) H(31) 3.230 2_565
H(104) H(54) 2.674 .
H(104) H(69) 3.466 .
H(104) H(89) 3.487 .
H(104) H(90) 3.468 .
H(104) H(91) 2.869 .
H(104) H(94) 2.998 .
H(104) H(102) 3.438 .

loop_
_geom_torsion_atom_site_label_1
_geom_torsion_atom_site_label_2
_geom_torsion_atom_site_label_3
_geom_torsion_atom_site_label_4
_geom_torsion
O(1) P(1) C(1) C(2) -75.3(14)
O(2) P(1) C(1) C(2) 159.7(12)
O(3) P(1) C(1) C(2) 44.6(14)
O(4) P(2) C(4) C(5) -70.6(13)
O(5) P(2) C(4) C(5) 172.7(11)
O(6) P(2) C(4) C(5) 47.8(14)
O(7) P(3) C(7) C(8) 48.8(19)
O(8) P(3) C(7) C(8) 165.9(17)
O(9) P(3) C(7) C(8) -68.8(18)
O(10) P(4) C(10) C(11) 178(2)
O(11) P(4) C(10) C(11) 51(3)
O(12) P(4) C(10) C(11) -67(2)
P(1) C(1) C(2) C(3) -165.7(12)
P(2) C(4) C(5) C(6) 76.4(18)
P(3) C(7) C(8) C(9) 176.2(16)
P(4) C(10) C(11) C(12) -172(2)
N(1) C(13) C(14) C(15) 26.0(13)
N(1) C(13) C(14) C(19) -156.6(9)
N(1) C(13) C(20) C(21) 54.0(11)
N(1) C(13) C(20) C(25) -120.8(9)
N(1) C(13) C(26) C(27) 50.9(12)
N(1) C(13) C(26) C(31) -131.8(9)
C(14) C(13) C(20) C(21) 175.4(8)
C(14) C(13) C(20) C(25) 0.6(10)
C(20) C(13) C(14) C(15) -93.9(11)
C(20) C(13) C(14) C(19) 83.5(11)
C(14) C(13) C(26) C(27) -67.2(11)
C(14) C(13) C(26) C(31) 110.2(10)
C(26) C(13) C(14) C(15) 141.0(10)
C(26) C(13) C(14) C(19) -41.6(12)
C(20) C(13) C(26) C(27) 169.3(9)
C(20) C(13) C(26) C(31) -13.3(13)
C(26) C(13) C(20) C(21) -63.2(10)
C(26) C(13) C(20) C(25) 122.1(9)
C(13) C(14) C(15) C(16) 174.7(10)
C(13) C(14) C(19) C(18) -175.5(11)
C(15) C(14) C(19) C(18) 2.0(17)
C(19) C(14) C(15) C(16) -2.8(17)
C(14) C(15) C(16) C(17) 3(2)
C(15) C(16) C(17) C(18) -3(2)
C(16) C(17) C(18) C(19) 2(2)
C(17) C(18) C(19) C(14) -2(2)
C(13) C(20) C(21) C(22) -178.2(8)
C(13) C(20) C(25) C(24) 175.9(8)
C(21) C(20) C(25) C(24) 1.3(13)
C(25) C(20) C(21) C(22) -3.4(14)
C(20) C(21) C(22) C(23) 2.8(15)
C(21) C(22) C(23) C(24) -0.1(14)
C(22) C(23) C(24) C(25) -2.1(16)
C(23) C(24) C(25) C(20) 1.5(14)
C(13) C(26) C(27) C(28) 177.9(11)
C(13) C(26) C(31) C(30) -178.8(10)
C(27) C(26) C(31) C(30) -1.5(17)
C(31) C(26) C(27) C(28) 0.5(13)
C(26) C(27) C(28) C(29) -0.4(16)
C(27) C(28) C(29) C(30) 1(2)
C(28) C(29) C(30) C(31) -2(2)
C(29) C(30) C(31) C(26) 2.3(18)
N(2) C(32) C(33) C(34) -53.7(12)
N(2) C(32) C(33) C(38) 127.2(11)
N(2) C(32) C(39) C(40) -27.8(11)
N(2) C(32) C(39) C(44) 152.4(8)
N(2) C(32) C(45) C(46) -48.8(14)
N(2) C(32) C(45) C(50) 134.0(12)
C(33) C(32) C(39) C(40) 89.4(10)
C(33) C(32) C(39) C(44) -90.3(10)
C(39) C(32) C(33) C(34) -173.7(10)
C(39) C(32) C(33) C(38) 7.2(14)
C(33) C(32) C(45) C(46) -165.0(11)
C(33) C(32) C(45) C(50) 17.8(16)
C(45) C(32) C(33) C(34) 62.5(14)
C(45) C(32) C(33) C(38) -116.6(12)
C(39) C(32) C(45) C(46) 72.4(12)
C(39) C(32) C(45) C(50) -104.8(13)
C(45) C(32) C(39) C(40) -146.4(8)
C(45) C(32) C(39) C(44) 33.9(10)
C(32) C(33) C(34) C(35) 178.8(12)
C(32) C(33) C(38) C(37) 179.4(12)
C(34) C(33) C(38) C(37) 0.3(15)
C(38) C(33) C(34) C(35) -2.1(19)
C(33) C(34) C(35) C(36) 3(2)
C(34) C(35) C(36) C(37) -1(2)
C(35) C(36) C(37) C(38) -1(2)
C(36) C(37) C(38) C(33) 1(2)
C(32) C(39) C(40) C(41) -175.2(9)
C(32) C(39) C(44) C(43) 174.7(8)
C(40) C(39) C(44) C(43) -5.0(13)
C(44) C(39) C(40) C(41) 4.6(14)
C(39) C(40) C(41) C(42) -1.8(16)
C(40) C(41) C(42) C(43) -0.5(14)
C(41) C(42) C(43) C(44) -0.0(15)
C(42) C(43) C(44) C(39) 2.8(14)
C(32) C(45) C(46) C(47) -177.1(12)
C(32) C(45) C(50) C(49) 176.8(13)
C(46) C(45) C(50) C(49) -0.3(16)
C(50) C(45) C(46) C(47) 0.2(16)
C(45) C(46) C(47) C(48) -2(2)
C(46) C(47) C(48) C(49) 3(2)
C(47) C(48) C(49) C(50) -3(2)
C(48) C(49) C(50) C(45) 2(2)
N(3) C(51) C(52) C(53) -56.6(11)
N(3) C(51) C(52) C(57) 132.3(9)
N(3) C(51) C(58) C(59) -21.1(16)
N(3) C(51) C(58) C(63) 160.3(10)
N(3) C(51) C(64) C(65) -47.5(10)
N(3) C(51) C(64) C(69) 125.7(8)
C(52) C(51) C(58) C(59) -137.6(11)
C(52) C(51) C(58) C(63) 43.8(14)
C(58) C(51) C(52) C(53) 61.8(11)
C(58) C(51) C(52) C(57) -109.2(10)
C(52) C(51) C(64) C(65) 69.7(11)
C(52) C(51) C(64) C(69) -117.1(9)
C(64) C(51) C(52) C(53) -173.2(8)
C(64) C(51) C(52) C(57) 15.8(12)
C(58) C(51) C(64) C(65) -168.4(8)
C(58) C(51) C(64) C(69) 4.8(11)
C(64) C(51) C(58) C(59) 97.5(12)
C(64) C(51) C(58) C(63) -81.2(12)
C(51) C(52) C(53) C(54) -170.5(9)
C(51) C(52) C(57) C(56) 169.4(8)
C(53) C(52) C(57) C(56) -1.8(14)
C(57) C(52) C(53) C(54) 0.8(14)
C(52) C(53) C(54) C(55) 0.2(12)
C(53) C(54) C(55) C(56) -0.3(12)
C(54) C(55) C(56) C(57) -0.7(13)
C(55) C(56) C(57) C(52) 1.8(14)
C(51) C(58) C(59) C(60) -177.9(13)
C(51) C(58) C(63) C(62) 176.4(12)
C(59) C(58) C(63) C(62) -2.3(19)
C(63) C(58) C(59) C(60) 0.7(18)
C(58) C(59) C(60) C(61) 0(2)
C(59) C(60) C(61) C(62) 0.6(19)
C(60) C(61) C(62) C(63) -2(2)
C(61) C(62) C(63) C(58) 3(2)
C(51) C(64) C(65) C(66) 175.2(9)
C(51) C(64) C(69) C(68) -176.4(8)
C(65) C(64) C(69) C(68) -3.0(14)
C(69) C(64) C(65) C(66) 1.9(15)
C(64) C(65) C(66) C(67) 0.4(13)
C(65) C(66) C(67) C(68) -1.8(18)
C(66) C(67) C(68) C(69) 0.7(16)
C(67) C(68) C(69) C(64) 1.7(16)
N(4) C(70) C(71) C(72) 53.1(10)
N(4) C(70) C(71) C(76) -126.7(9)
N(4) C(70) C(77) C(78) 27.0(13)
N(4) C(70) C(77) C(82) -153.4(9)
N(4) C(70) C(83) C(84) -135.5(11)
N(4) C(70) C(83) C(88) 47.9(14)
C(71) C(70) C(77) C(78) -92.1(11)
C(71) C(70) C(77) C(82) 87.6(11)
C(77) C(70) C(71) C(72) 173.9(7)
C(77) C(70) C(71) C(76) -5.9(11)
C(71) C(70) C(83) C(84) -19.1(16)
C(71) C(70) C(83) C(88) 164.3(12)
C(83) C(70) C(71) C(72) -63.3(11)
C(83) C(70) C(71) C(76) 116.9(11)
C(77) C(70) C(83) C(84) 106.4(12)
C(77) C(70) C(83) C(88) -70.2(14)
C(83) C(70) C(77) C(78) 143.3(10)
C(83) C(70) C(77) C(82) -37.1(12)
C(70) C(71) C(72) C(73) -179.4(8)
C(70) C(71) C(76) C(75) 179.2(8)
C(72) C(71) C(76) C(75) -0.6(14)
C(76) C(71) C(72) C(73) 0.4(12)
C(71) C(72) C(73) C(74) -0.5(13)
C(72) C(73) C(74) C(75) 0.8(15)
C(73) C(74) C(75) C(76) -1.0(15)
C(74) C(75) C(76) C(71) 0.9(15)
C(70) C(77) C(78) C(79) 177.4(10)
C(70) C(77) C(82) C(81) -176.0(10)
C(78) C(77) C(82) C(81) 3.6(16)
C(82) C(77) C(78) C(79) -2.2(16)
C(77) C(78) C(79) C(80) 0.7(16)
C(78) C(79) C(80) C(81) -0.6(14)
C(79) C(80) C(81) C(82) 2.1(19)
C(80) C(81) C(82) C(77) -3.7(18)
C(70) C(83) C(84) C(85) -178.4(14)
C(70) C(83) C(88) C(87) 177.0(14)
C(84) C(83) C(88) C(87) 0.2(18)
C(88) C(83) C(84) C(85) -2(2)
C(83) C(84) C(85) C(86) 2(2)
C(84) C(85) C(86) C(87) 0(2)
C(85) C(86) C(87) C(88) -1(2)
C(86) C(87) C(88) C(83) 1(2)
